data_4125668
loop_
_publ_author_name
'Sigwalt, David'
'\<Sekutor, Marina'
'Cao, Liping'
'Zavalij, Peter Y.'
'Hosta\<s, Ji\<r\'i'
'Ajani, Haresh'
'Hobza, Pavel'
'Mlinari\'c-Majerski, Kata'
'Glaser, Robert'
'Isaacs, Lyle'

_publ_section_title
;
 Unraveling the Structure-Affinity Relationship between Cucurbit[n]urils
 (n = 7, 8) and Cationic Diamondoids.
;
_journal_issue 8
_journal_name_full 'Journal of the American Chemical Society'
_journal_page_first 3249
_journal_page_last 3258
_journal_paper_doi 10.1021/jacs.7b00056
_journal_volume 139
_journal_year 2017
_chemical_absolute_configuration ad
_chemical_formula_moiety 'C42 H42 N28 O14, C13 H24 N, (I), 22(H2 O)'
_chemical_formula_sum 'C55 H110.5 I N29 O36.25'
_chemical_formula_weight 1885.12
_chemical_name_systematic CB
_space_group_crystal_system orthorhombic
_space_group_IT_number 29
_space_group_name_Hall 'P 2c -2ac'
_space_group_name_H-M_alt 'P c a 21'
_symmetry_cell_setting orthorhombic
_symmetry_space_group_name_Hall 'P 2c -2ac'
_symmetry_space_group_name_H-M 'P c a 21'
_atom_sites_solution_hydrogens geom
_atom_sites_solution_primary direct
_atom_sites_solution_secondary difmap
_audit_creation_method 'SHELXL-2014 & ZCIF'
_cell_angle_alpha 90
_cell_angle_beta 90
_cell_angle_gamma 90
_cell_formula_units_Z 8
_cell_length_a 35.943(12)
_cell_length_b 13.474(5)
_cell_length_c 33.885(12)
_cell_measurement_reflns_used 42867
_cell_measurement_temperature 200(2)
_cell_measurement_theta_max 23.1
_cell_measurement_theta_min 2.3
_cell_volume 16410(10)
_computing_cell_refinement Apex2
_computing_data_collection 'Apex2 (Bruker, 2010)'
_computing_data_reduction 'Apex2, Saint'
_computing_molecular_graphics 'XSHEL (Bruker, 2004)'
_computing_publication_material 'Apex2, SHELXL-2014, Platon (Spek, 1990)'
_computing_structure_refinement 'ShelXL-2014 (Sheldrick, 2014)'
_computing_structure_solution 'ShelXS-97 (Sheldrick, 2008)'
_diffrn_ambient_temperature 200(2)
_diffrn_detector 'CCD area detector'
_diffrn_detector_area_resol_mean 8.333
_diffrn_measured_fraction_theta_full 0.999
_diffrn_measured_fraction_theta_max 0.999
_diffrn_measurement_device_type 'Bruker Smart Apex II CCD'
_diffrn_measurement_method '\f and \w scans'
_diffrn_measurement_specimen_support 'MiTeGen loop'
_diffrn_orient_matrix_type standard
_diffrn_orient_matrix_UB_11 0.0517123
_diffrn_orient_matrix_UB_12 0.0177398
_diffrn_orient_matrix_UB_13 0.0108660
_diffrn_orient_matrix_UB_21 -0.0485660
_diffrn_orient_matrix_UB_22 0.0222985
_diffrn_orient_matrix_UB_23 0.0000910
_diffrn_orient_matrix_UB_31 -0.0217749
_diffrn_orient_matrix_UB_32 -0.0076675
_diffrn_orient_matrix_UB_33 0.0256081
_diffrn_radiation_monochromator graphite
_diffrn_radiation_type MoK\a
_diffrn_radiation_wavelength 0.71073
_diffrn_reflns_av_R_equivalents 0.0273
_diffrn_reflns_av_unetI/netI 0.0270
_diffrn_reflns_Laue_measured_fraction_full 0.999
_diffrn_reflns_Laue_measured_fraction_max 0.999
_diffrn_reflns_limit_h_max 45
_diffrn_reflns_limit_h_min -45
_diffrn_reflns_limit_k_max 16
_diffrn_reflns_limit_k_min -16
_diffrn_reflns_limit_l_max 42
_diffrn_reflns_limit_l_min -42
_diffrn_reflns_number 135089
_diffrn_reflns_point_group_measured_fraction_full 0.999
_diffrn_reflns_point_group_measured_fraction_max 0.999
_diffrn_reflns_theta_full 26.499
_diffrn_reflns_theta_max 26.499
_diffrn_reflns_theta_min 1.931
_diffrn_source 'sealed tube'
_exptl_absorpt_coefficient_mu 0.496
_exptl_absorpt_correction_T_max 0.792
_exptl_absorpt_correction_T_min 0.725
_exptl_absorpt_correction_type multi-scan
_exptl_absorpt_process_details 'SADABS (Sheldrick, 2008)'
_exptl_crystal_colour colourless
_exptl_crystal_density_diffrn 1.526
_exptl_crystal_density_method 'not measured'
_exptl_crystal_description prism
_exptl_crystal_F_000 7892
_exptl_crystal_id 9-142b
_exptl_crystal_size_max 0.54
_exptl_crystal_size_mid 0.50
_exptl_crystal_size_min 0.47
_refine_diff_density_max 0.953
_refine_diff_density_min -0.644
_refine_diff_density_rms 0.075
_refine_ls_abs_structure_details
;
 Refined as an inversion twin.
;
_refine_ls_abs_structure_Flack 0.15(2)
_refine_ls_extinction_coef 0.00011(3)
_refine_ls_extinction_expression Fc^*^=kFc[1+0.001xFc^2^\l^3^/sin(2\q)]^-1/4^
_refine_ls_extinction_method 'SHELXL-2014/7 (Sheldrick 2014'
_refine_ls_goodness_of_fit_ref 1.015
_refine_ls_hydrogen_treatment constr
_refine_ls_matrix_type full
_refine_ls_number_parameters 2040
_refine_ls_number_reflns 33911
_refine_ls_number_restraints 1241
_refine_ls_restrained_S_all 1.017
_refine_ls_R_factor_all 0.0845
_refine_ls_R_factor_gt 0.0696
_refine_ls_shift/su_max 0.029
_refine_ls_shift/su_mean 0.001
_refine_ls_structure_factor_coef Fsqd
_refine_ls_weighting_details 'w=1/[\s^2^(Fo^2^)+(0.0400P)^2^+39.6000P] where P=(Fo^2^+2Fc^2^)/3'
_refine_ls_weighting_scheme calc
_refine_ls_wR_factor_gt 0.1558
_refine_ls_wR_factor_ref 0.1633
_reflns_Friedel_coverage 0.962
_reflns_Friedel_fraction_full 0.999
_reflns_Friedel_fraction_max 0.999
_reflns_number_gt 26959
_reflns_number_total 33911
_reflns_threshold_expression 'I > 2\s(I)'
_cod_data_source_file ja7b00056_si_005.cif
_cod_data_source_block 2571
_cod_depositor_comments
;
The following automatic conversions were performed:

'_symmetry_cell_setting' value 'Orthorhombic' changed to
'orthorhombic' according to
/home/data/users/saulius/crontab/automatic-downloads/current/ACS/lib/dictionaries/cif_core.dic
dictionary named 'cif_core.dic' version 2.4.2 from 2011-04-26.

Automatic conversion script
Id: cif_fix_values 4973 2017-02-22 13:04:09Z antanas 
;
_cod_original_sg_symbol_H-M Pca21
_cod_original_formula_sum 'C55 H110.50 I N29 O36.25'
_cod_database_code 4125668
_shelx_shelxl_version_number 2014/7
_shelx_space_group_comment
;
The symmetry employed for this shelxl refinement is uniquely defined
by the following loop, which should always be used as a source of
symmetry information in preference to the above space-group names.
They are only intended as comments.
;
_shelx_estimated_absorpt_t_min 0.775
_shelx_estimated_absorpt_t_max 0.800

loop_
_space_group_symop_operation_xyz
'x, y, z'
'-x, -y, z+1/2'
'x+1/2, -y, z'
'-x+1/2, y, z+1/2'

loop_
_atom_site_label
_atom_site_type_symbol
_atom_site_fract_x
_atom_site_fract_y
_atom_site_fract_z
_atom_site_U_iso_or_equiv
_atom_site_adp_type
_atom_site_occupancy
_atom_site_site_symmetry_order
_atom_site_calc_flag
_atom_site_refinement_flags_posn
_atom_site_refinement_flags_adp
_atom_site_refinement_flags_occupancy
_atom_site_disorder_assembly
_atom_site_disorder_group
I1 I 0.27216(2) 0.20854(7) 0.87271(2) 0.0956(3) Uani 1 1 d . . . . .
I2 I 0.96762(3) 0.10695(12) 0.62963(5) 0.0879(6) Uani 0.526(3) 1 d . . . . .
N10A N 0.41093(19) -0.2147(4) 0.17461(18) 0.0508(15) Uani 1 1 d . . . . .
C11A C 0.4409(2) -0.1437(6) 0.1696(2) 0.0491(17) Uani 1 1 d . . . . .
H11A H 0.4639 -0.1657 0.1836 0.059 Uiso 1 1 calc R U . . .
N12A N 0.43189(18) -0.0416(5) 0.17872(18) 0.0487(14) Uani 1 1 d . . . . .
C13A C 0.4016(2) -0.2601(5) 0.1400(2) 0.0456(17) Uani 1 1 d . . . . .
O13A O 0.37972(18) -0.3288(4) 0.13686(17) 0.0604(14) Uani 1 1 d . . . . .
C14A C 0.43150(19) 0.0180(5) 0.1462(2) 0.0427(16) Uani 1 1 d . . . . .
O14A O 0.42603(16) 0.1071(4) 0.14626(17) 0.0552(13) Uani 1 1 d . . . . .
N15A N 0.42031(19) -0.2143(4) 0.11042(18) 0.0500(15) Uani 1 1 d . . . . .
C16A C 0.44655(19) -0.1426(6) 0.1242(2) 0.0463(17) Uani 1 1 d . . . . .
H16A H 0.4726 -0.1610 0.1168 0.056 Uiso 1 1 calc R U . . .
N17A N 0.43821(17) -0.0397(4) 0.11413(17) 0.0427(13) Uani 1 1 d . . . . .
C18A C 0.4207(2) -0.2538(5) 0.0707(2) 0.0461(17) Uani 1 1 d . . . . .
H18A H 0.4469 -0.2617 0.0622 0.055 Uiso 1 1 calc R U . . .
H18B H 0.4092 -0.3205 0.0711 0.055 Uiso 1 1 calc R U . . .
C19A C 0.4467(2) 0.0007(6) 0.0751(2) 0.0455(16) Uani 1 1 d . . . . .
H19A H 0.4495 0.0736 0.0773 0.055 Uiso 1 1 calc R U . . .
H19B H 0.4708 -0.0267 0.0661 0.055 Uiso 1 1 calc R U . . .
N20A N 0.40148(17) -0.1934(4) 0.04216(17) 0.0436(13) Uani 1 1 d . . . . .
C21A C 0.41908(19) -0.1097(5) 0.02188(19) 0.0389(14) Uani 1 1 d . . . . .
H21A H 0.4447 -0.1267 0.0125 0.047 Uiso 1 1 calc R U . . .
N22A N 0.41891(17) -0.0205(4) 0.04545(18) 0.0457(14) Uani 1 1 d . . . . .
C23A C 0.3702(2) -0.2244(5) 0.0228(2) 0.0434(16) Uani 1 1 d . . . . .
O23A O 0.35145(16) -0.2972(4) 0.03086(16) 0.0531(13) Uani 1 1 d . . . . .
C24A C 0.39760(17) 0.0544(5) 0.0285(2) 0.0382(14) Uani 1 1 d . . . . .
O24A O 0.39472(14) 0.1377(3) 0.03967(16) 0.0495(12) Uani 1 1 d . . . . .
N25A N 0.36383(16) -0.1607(4) -0.00885(17) 0.0426(13) Uani 1 1 d . . . . .
C26A C 0.39296(19) -0.0878(5) -0.0124(2) 0.0425(16) Uani 1 1 d . . . . .
H26A H 0.4061 -0.0937 -0.0383 0.051 Uiso 1 1 calc R U . . .
N27A N 0.38112(16) 0.0136(4) -0.00501(16) 0.0415(13) Uani 1 1 d . . . . .
C28A C 0.3338(2) -0.1740(5) -0.0350(2) 0.0463(17) Uani 1 1 d . . . . .
H28A H 0.3238 -0.2419 -0.0315 0.056 Uiso 1 1 calc R U . . .
H28B H 0.3431 -0.1686 -0.0624 0.056 Uiso 1 1 calc R U . . .
C29A C 0.3628(2) 0.0767(5) -0.0328(2) 0.0467(17) Uani 1 1 d . . . . .
H29A H 0.3711 0.0588 -0.0597 0.056 Uiso 1 1 calc R U . . .
H29B H 0.3705 0.1462 -0.0278 0.056 Uiso 1 1 calc R U . . .
N30A N 0.30344(16) -0.1030(4) -0.02977(18) 0.0432(13) Uani 1 1 d . . . . .
C31A C 0.3012(2) -0.0075(5) -0.0491(2) 0.0445(16) Uani 1 1 d . . . . .
H31A H 0.3070 -0.0134 -0.0778 0.053 Uiso 1 1 calc R U . . .
N32A N 0.32284(16) 0.0708(4) -0.03106(18) 0.0429(13) Uani 1 1 d . . . . .
C33A C 0.2692(2) -0.1325(5) -0.0160(2) 0.0412(15) Uani 1 1 d . . . . .
O33A O 0.26175(14) -0.2136(4) -0.00227(16) 0.0499(12) Uani 1 1 d . . . . .
C34A C 0.3011(2) 0.1453(5) -0.0164(2) 0.0433(16) Uani 1 1 d . . . . .
O34A O 0.31236(15) 0.2243(4) -0.00276(17) 0.0530(13) Uani 1 1 d . . . . .
N35A N 0.24476(16) -0.0567(4) -0.02088(18) 0.0444(14) Uani 1 1 d . . . . .
C36A C 0.2607(2) 0.0263(5) -0.0425(2) 0.0427(16) Uani 1 1 d . . . . .
H36A H 0.2474 0.0384 -0.0680 0.051 Uiso 1 1 calc R U . . .
N37A N 0.26471(16) 0.1168(4) -0.01963(18) 0.0431(13) Uani 1 1 d . . . . .
C38A C 0.2050(2) -0.0672(6) -0.0152(2) 0.0494(18) Uani 1 1 d . . . . .
H38A H 0.1991 -0.1381 -0.0107 0.059 Uiso 1 1 calc R U . . .
H38B H 0.1920 -0.0461 -0.0396 0.059 Uiso 1 1 calc R U . . .
C39A C 0.2344(2) 0.1884(5) -0.0161(2) 0.0498(18) Uani 1 1 d . . . . .
H39A H 0.2451 0.2553 -0.0119 0.060 Uiso 1 1 calc R U . . .
H39B H 0.2203 0.1897 -0.0412 0.060 Uiso 1 1 calc R U . . .
N40A N 0.19071(15) -0.0089(5) 0.01812(18) 0.0434(13) Uani 1 1 d . . . . .
C41A C 0.17953(19) 0.0961(5) 0.0135(2) 0.0453(17) Uani 1 1 d . . . . .
H41A H 0.1644 0.1061 -0.0110 0.054 Uiso 1 1 calc R U . . .
N42A N 0.20900(17) 0.1662(5) 0.01589(18) 0.0471(14) Uani 1 1 d . . . . .
C43A C 0.1732(2) -0.0527(6) 0.0483(2) 0.0487(18) Uani 1 1 d . . . . .
O43A O 0.17391(14) -0.1419(4) 0.05627(17) 0.0533(13) Uani 1 1 d . . . . .
C44A C 0.2079(2) 0.2208(6) 0.0505(2) 0.0515(19) Uani 1 1 d . . . . .
O44A O 0.22869(18) 0.2864(4) 0.05898(18) 0.0650(15) Uani 1 1 d . . . . .
N45A N 0.15334(17) 0.0184(5) 0.06929(19) 0.0542(16) Uani 1 1 d . . . . .
C46A C 0.1562(2) 0.1143(6) 0.0508(2) 0.0495(18) Uani 1 1 d . . . . .
H46A H 0.1311 0.1418 0.0442 0.059 Uiso 1 1 calc R U . . .
N47A N 0.1789(2) 0.1864(5) 0.07237(19) 0.0564(17) Uani 1 1 d . . . . .
C48A C 0.1292(2) -0.0049(7) 0.1018(2) 0.060(2) Uani 1 1 d . . . . .
H48A H 0.1239 -0.0770 0.1014 0.072 Uiso 1 1 calc R U . . .
H48B H 0.1053 0.0302 0.0980 0.072 Uiso 1 1 calc R U . . .
C49A C 0.1645(3) 0.2393(6) 0.1061(2) 0.066(2) Uani 1 1 d . . . . .
H49A H 0.1378 0.2530 0.1015 0.079 Uiso 1 1 calc R U . . .
H49B H 0.1774 0.3040 0.1079 0.079 Uiso 1 1 calc R U . . .
N50A N 0.14371(19) 0.0207(5) 0.14005(19) 0.0544(16) Uani 1 1 d . . . . .
C51A C 0.1422(3) 0.1176(7) 0.1576(2) 0.061(2) Uani 1 1 d . . . . .
H51A H 0.1164 0.1450 0.1559 0.073 Uiso 1 1 calc R U . . .
N52A N 0.1683(2) 0.1881(5) 0.14376(19) 0.0636(19) Uani 1 1 d . . . . .
C53A C 0.1541(2) -0.0498(7) 0.1674(2) 0.056(2) Uani 1 1 d . . . . .
O53A O 0.15565(18) -0.1404(4) 0.16077(19) 0.0673(16) Uani 1 1 d . . . . .
C54A C 0.1917(3) 0.2191(6) 0.1732(3) 0.059(2) Uani 1 1 d . . . . .
O54A O 0.2144(2) 0.2841(4) 0.17019(18) 0.0758(19) Uani 1 1 d . . . . .
N55A N 0.1623(2) -0.0043(5) 0.2019(2) 0.0625(18) Uani 1 1 d . . . . .
C56A C 0.1530(3) 0.0986(6) 0.2011(2) 0.058(2) Uani 1 1 d . . . . .
H56A H 0.1322 0.1147 0.2196 0.069 Uiso 1 1 calc R U . . .
N57A N 0.1847(2) 0.1655(5) 0.20623(18) 0.0568(17) Uani 1 1 d . . . . .
C58A C 0.1683(3) -0.0596(7) 0.2385(3) 0.069(2) Uani 1 1 d . . . . .
H58A H 0.1509 -0.0349 0.2590 0.082 Uiso 1 1 calc R U . . .
H58B H 0.1627 -0.1306 0.2340 0.082 Uiso 1 1 calc R U . . .
C59A C 0.1996(3) 0.1898(6) 0.2443(2) 0.064(2) Uani 1 1 d . . . . .
H59A H 0.1790 0.1930 0.2636 0.077 Uiso 1 1 calc R U . . .
H59B H 0.2112 0.2565 0.2429 0.077 Uiso 1 1 calc R U . . .
N60A N 0.20613(19) -0.0499(5) 0.25281(19) 0.0550(16) Uani 1 1 d . . . . .
C61A C 0.2174(3) 0.0266(6) 0.2786(2) 0.057(2) Uani 1 1 d . . . . .
H61A H 0.1990 0.0376 0.3003 0.069 Uiso 1 1 calc R U . . .
N62A N 0.2270(2) 0.1200(5) 0.2582(2) 0.0567(17) Uani 1 1 d . . . . .
C63A C 0.2300(2) -0.1296(6) 0.2532(2) 0.056(2) Uani 1 1 d . . . . .
O63A O 0.22557(17) -0.2096(4) 0.23680(18) 0.0644(16) Uani 1 1 d . . . . .
C64A C 0.2638(3) 0.1441(6) 0.2636(2) 0.057(2) Uani 1 1 d . . . . .
O64A O 0.27951(19) 0.2225(4) 0.25276(17) 0.0645(16) Uani 1 1 d . . . . .
N65A N 0.2605(2) -0.1030(5) 0.27557(17) 0.0519(16) Uani 1 1 d . . . . .
C66A C 0.2555(2) -0.0082(6) 0.2946(2) 0.0500(18) Uani 1 1 d . . . . .
H66A H 0.2551 -0.0149 0.3240 0.060 Uiso 1 1 calc R U . . .
N67A N 0.2814(2) 0.0672(5) 0.28206(18) 0.0537(16) Uani 1 1 d . . . . .
C68A C 0.2898(3) -0.1756(6) 0.2879(2) 0.058(2) Uani 1 1 d . . . . .
H68A H 0.2933 -0.1705 0.3168 0.070 Uiso 1 1 calc R U . . .
H68B H 0.2809 -0.2436 0.2821 0.070 Uiso 1 1 calc R U . . .
C69A C 0.3189(3) 0.0734(6) 0.2960(2) 0.059(2) Uani 1 1 d . . . . .
H69A H 0.3195 0.0547 0.3243 0.071 Uiso 1 1 calc R U . . .
H69B H 0.3274 0.1431 0.2940 0.071 Uiso 1 1 calc R U . . .
N70A N 0.32498(19) -0.1618(5) 0.26921(17) 0.0494(15) Uani 1 1 d . . . . .
C71A C 0.3522(2) -0.0908(6) 0.2839(2) 0.0517(19) Uani 1 1 d . . . . .
H71A H 0.3568 -0.0998 0.3128 0.062 Uiso 1 1 calc R U . . .
N72A N 0.3445(2) 0.0105(5) 0.27457(18) 0.0517(15) Uani 1 1 d . . . . .
C73A C 0.3387(2) -0.2248(5) 0.2427(2) 0.0490(18) Uani 1 1 d . . . . .
O73A O 0.32350(17) -0.2967(4) 0.22848(15) 0.0562(14) Uani 1 1 d . . . . .
C74A C 0.3713(2) 0.0511(6) 0.2503(2) 0.0491(18) Uani 1 1 d . . . . .
O74A O 0.37422(17) 0.1386(4) 0.24128(16) 0.0573(14) Uani 1 1 d . . . . .
N75A N 0.37465(19) -0.1965(4) 0.23439(17) 0.0481(15) Uani 1 1 d . . . . .
C76A C 0.3871(2) -0.1153(5) 0.2597(2) 0.0496(18) Uani 1 1 d . . . . .
H76A H 0.4082 -0.1362 0.2771 0.060 Uiso 1 1 calc R U . . .
N77A N 0.39538(19) -0.0245(4) 0.23906(18) 0.0495(15) Uani 1 1 d . . . . .
C78A C 0.4011(2) -0.2561(5) 0.2127(2) 0.0509(18) Uani 1 1 d . . . . .
H78A H 0.3904 -0.3231 0.2086 0.061 Uiso 1 1 calc R U . . .
H78B H 0.4239 -0.2636 0.2286 0.061 Uiso 1 1 calc R U . . .
C79A C 0.4299(2) -0.0047(6) 0.2194(2) 0.056(2) Uani 1 1 d . . . . .
H79A H 0.4503 -0.0353 0.2349 0.067 Uiso 1 1 calc R U . . .
H79B H 0.4341 0.0679 0.2192 0.067 Uiso 1 1 calc R U . . .
N10B N 0.81098(16) 0.4105(4) 0.41681(18) 0.0434(13) Uani 1 1 d . . . . .
C11B C 0.7929(2) 0.5067(5) 0.4166(2) 0.0445(16) Uani 1 1 d . . . . .
H11B H 0.7660 0.5013 0.4239 0.053 Uiso 1 1 calc R U . . .
N12B N 0.81165(17) 0.5821(4) 0.43971(17) 0.0426(13) Uani 1 1 d . . . . .
C13B C 0.82179(19) 0.3824(5) 0.3788(2) 0.0440(16) Uani 1 1 d . . . . .
O13B O 0.83324(14) 0.3007(3) 0.36929(17) 0.0517(12) Uani 1 1 d . . . . .
C14B C 0.82599(19) 0.6562(5) 0.4175(2) 0.0417(15) Uani 1 1 d . . . . .
O14B O 0.84057(15) 0.7320(4) 0.42942(15) 0.0496(12) Uani 1 1 d . . . . .
N15B N 0.81587(17) 0.4628(4) 0.35440(18) 0.0466(14) Uani 1 1 d . . . . .
C16B C 0.79803(19) 0.5431(5) 0.3732(2) 0.0465(16) Uani 1 1 d . . . . .
H16B H 0.7737 0.5595 0.3604 0.056 Uiso 1 1 calc R U . . .
N17B N 0.82149(17) 0.6321(4) 0.37841(18) 0.0451(14) Uani 1 1 d . . . . .
C18B C 0.8218(2) 0.4563(5) 0.3122(2) 0.0505(18) Uani 1 1 d . . . . .
H18C H 0.7999 0.4839 0.2983 0.061 Uiso 1 1 calc R U . . .
H18D H 0.8244 0.3857 0.3046 0.061 Uiso 1 1 calc R U . . .
C19B C 0.8259(2) 0.7057(5) 0.3471(2) 0.0497(18) Uani 1 1 d . . . . .
H19C H 0.8026 0.7088 0.3315 0.060 Uiso 1 1 calc R U . . .
H19D H 0.8298 0.7717 0.3593 0.060 Uiso 1 1 calc R U . . .
N20B N 0.85542(18) 0.5109(4) 0.30005(18) 0.0478(14) Uani 1 1 d . . . . .
C21B C 0.8550(2) 0.6159(5) 0.2884(2) 0.0473(17) Uani 1 1 d . . . . .
H21B H 0.8336 0.6303 0.2704 0.057 Uiso 1 1 calc R U . . .
N22B N 0.85600(18) 0.6856(4) 0.32115(18) 0.0459(14) Uani 1 1 d . . . . .
C23B C 0.8855(2) 0.4636(5) 0.2841(2) 0.0414(15) Uani 1 1 d . . . . .
O23B O 0.89206(16) 0.3753(4) 0.28634(15) 0.0542(13) Uani 1 1 d . . . . .
C24B C 0.8885(2) 0.7371(5) 0.3215(2) 0.0470(17) Uani 1 1 d . . . . .
O24B O 0.89621(17) 0.8044(4) 0.34434(18) 0.0640(15) Uani 1 1 d . . . . .
N25B N 0.90750(18) 0.5338(5) 0.26603(18) 0.0489(15) Uani 1 1 d . . . . .
C26B C 0.8917(2) 0.6330(6) 0.2674(2) 0.0499(18) Uani 1 1 d . . . . .
H26B H 0.8879 0.6609 0.2404 0.060 Uiso 1 1 calc R U . . .
N27B N 0.91106(18) 0.7012(4) 0.29255(18) 0.0482(14) Uani 1 1 d . . . . .
C28B C 0.9393(2) 0.5095(6) 0.2414(2) 0.0525(18) Uani 1 1 d . . . . .
H28C H 0.9387 0.4376 0.2355 0.063 Uiso 1 1 calc R U . . .
H28D H 0.9370 0.5457 0.2161 0.063 Uiso 1 1 calc R U . . .
C29B C 0.9443(2) 0.7541(6) 0.2792(3) 0.058(2) Uani 1 1 d . . . . .
H29C H 0.9416 0.7695 0.2508 0.070 Uiso 1 1 calc R U . . .
H29D H 0.9460 0.8179 0.2936 0.070 Uiso 1 1 calc R U . . .
N30B N 0.97436(19) 0.5328(5) 0.25861(19) 0.0524(16) Uani 1 1 d . . . . .
C31B C 0.9922(2) 0.6307(7) 0.2562(3) 0.060(2) Uani 1 1 d . . . . .
H31B H 0.9910 0.6586 0.2289 0.072 Uiso 1 1 calc R U . . .
N32B N 0.97814(18) 0.6997(5) 0.2851(2) 0.0549(16) Uani 1 1 d . . . . .
C33B C 0.9995(2) 0.4601(7) 0.2695(2) 0.056(2) Uani 1 1 d . . . . .
O33B O 0.99360(17) 0.3709(4) 0.27042(17) 0.0600(14) Uani 1 1 d . . . . .
C34B C 1.0054(2) 0.7306(6) 0.3097(2) 0.0529(19) Uani 1 1 d . . . . .
O34B O 1.00271(16) 0.7954(4) 0.3350(2) 0.0694(17) Uani 1 1 d . . . . .
N35B N 1.0334(2) 0.5046(6) 0.2773(2) 0.0660(19) Uani 1 1 d . . . . .
C36B C 1.0325(2) 0.6135(7) 0.2695(2) 0.059(2) Uani 1 1 d . . . . .
H36B H 1.0506 0.6324 0.2484 0.071 Uiso 1 1 calc R U . . .
N37B N 1.03698(19) 0.6733(5) 0.3034(2) 0.0577(17) Uani 1 1 d . . . . .
C38B C 1.0674(2) 0.4508(8) 0.2850(3) 0.070(3) Uani 1 1 d . . . . .
H38C H 1.0873 0.4770 0.2678 0.084 Uiso 1 1 calc R U . . .
H38D H 1.0636 0.3801 0.2782 0.084 Uiso 1 1 calc R U . . .
C39B C 1.0728(2) 0.6943(7) 0.3208(3) 0.060(2) Uani 1 1 d . . . . .
H39C H 1.0915 0.6964 0.2993 0.072 Uiso 1 1 calc R U . . .
H39D H 1.0717 0.7613 0.3326 0.072 Uiso 1 1 calc R U . . .
N40B N 1.07933(19) 0.4579(6) 0.3258(2) 0.0611(18) Uani 1 1 d . . . . .
C41B C 1.1042(2) 0.5361(7) 0.3390(3) 0.061(2) Uani 1 1 d . . . . .
H41B H 1.1251 0.5475 0.3200 0.073 Uiso 1 1 calc R U . . .
N42B N 1.08529(18) 0.6280(5) 0.3495(2) 0.0534(16) Uani 1 1 d . . . . .
C43B C 1.0777(2) 0.3785(7) 0.3513(3) 0.059(2) Uani 1 1 d . . . . .
O43B O 1.06208(18) 0.3001(5) 0.3454(2) 0.0740(18) Uani 1 1 d . . . . .
C44B C 1.0901(2) 0.6522(7) 0.3885(3) 0.055(2) Uani 1 1 d . . . . .
O44B O 1.08018(18) 0.7297(4) 0.40459(18) 0.0643(15) Uani 1 1 d . . . . .
N45B N 1.09806(17) 0.4045(5) 0.3848(2) 0.0545(16) Uani 1 1 d . . . . .
C46B C 1.1184(2) 0.4964(6) 0.3801(3) 0.057(2) Uani 1 1 d . . . . .
H46B H 1.1459 0.4851 0.3800 0.068 Uiso 1 1 calc R U . . .
N47B N 1.10810(18) 0.5735(5) 0.4069(2) 0.0535(16) Uani 1 1 d . . . . .
C48B C 1.1093(2) 0.3284(6) 0.4119(3) 0.061(2) Uani 1 1 d . . . . .
H48C H 1.1367 0.3304 0.4149 0.073 Uiso 1 1 calc R U . . .
H48D H 1.1026 0.2628 0.4008 0.073 Uiso 1 1 calc R U . . .
C49B C 1.1183(2) 0.5755(6) 0.4474(2) 0.056(2) Uani 1 1 d . . . . .
H49C H 1.1168 0.6447 0.4571 0.067 Uiso 1 1 calc R U . . .
H49D H 1.1445 0.5536 0.4499 0.067 Uiso 1 1 calc R U . . .
N50B N 1.09165(17) 0.3395(5) 0.4518(2) 0.0508(15) Uani 1 1 d . . . . .
C51B C 1.1040(2) 0.4084(6) 0.4808(2) 0.0505(18) Uani 1 1 d . . . . .
H51B H 1.1309 0.3991 0.4873 0.061 Uiso 1 1 calc R U . . .
N52B N 1.09507(17) 0.5128(5) 0.47222(19) 0.0494(15) Uani 1 1 d . . . . .
C53B C 1.06570(19) 0.2758(5) 0.4653(3) 0.0499(19) Uani 1 1 d . . . . .
O53B O 1.05249(16) 0.2036(4) 0.44702(19) 0.0617(15) Uani 1 1 d . . . . .
C54B C 1.06996(19) 0.5511(5) 0.4975(2) 0.0433(16) Uani 1 1 d . . . . .
O54B O 1.05973(15) 0.6364(4) 0.49883(16) 0.0533(13) Uani 1 1 d . . . . .
N55B N 1.05587(17) 0.3042(4) 0.50306(19) 0.0498(15) Uani 1 1 d . . . . .
C56B C 1.0786(2) 0.3857(6) 0.5164(2) 0.0504(18) Uani 1 1 d . . . . .
H56B H 1.0935 0.3668 0.5401 0.061 Uiso 1 1 calc R U . . .
N57B N 1.05768(18) 0.4768(5) 0.5232(2) 0.0517(15) Uani 1 1 d . . . . .
C58B C 1.0341(2) 0.2444(5) 0.5289(3) 0.0483(18) Uani 1 1 d . . . . .
H58C H 1.0482 0.2339 0.5536 0.058 Uiso 1 1 calc R U . . .
H58D H 1.0304 0.1787 0.5164 0.058 Uiso 1 1 calc R U . . .
C59B C 1.0381(2) 0.4981(7) 0.5585(2) 0.0554(19) Uani 1 1 d . . . . .
H59C H 1.0369 0.5710 0.5620 0.066 Uiso 1 1 calc R U . . .
H59D H 1.0522 0.4705 0.5811 0.066 Uiso 1 1 calc R U . . .
N60B N 0.99802(16) 0.2855(4) 0.53869(19) 0.0456(14) Uani 1 1 d . . . . .
C61B C 0.99254(19) 0.3568(6) 0.5697(2) 0.0472(17) Uani 1 1 d . . . . .
H61B H 1.0065 0.3374 0.5941 0.057 Uiso 1 1 calc R U . . .
N62B N 0.99984(17) 0.4575(5) 0.5592(2) 0.0501(15) Uani 1 1 d . . . . .
C63B C 0.9653(2) 0.2410(5) 0.5273(2) 0.0505(18) Uani 1 1 d . . . . .
O63B O 0.96233(15) 0.1737(4) 0.50279(19) 0.0613(15) Uani 1 1 d . . . . .
C64B C 0.9694(2) 0.5157(5) 0.5621(2) 0.0480(17) Uani 1 1 d . . . . .
O64B O 0.96858(16) 0.6066(4) 0.55758(19) 0.0628(15) Uani 1 1 d . . . . .
N65B N 0.93703(16) 0.2855(4) 0.54675(19) 0.0458(14) Uani 1 1 d . . . . .
C66B C 0.9501(2) 0.3556(6) 0.5770(2) 0.0491(17) Uani 1 1 d . . . . .
H66B H 0.9437 0.3331 0.6043 0.059 Uiso 1 1 calc R U . . .
N67B N 0.93974(17) 0.4581(5) 0.57024(19) 0.0494(15) Uani 1 1 d . . . . .
C68B C 0.8999(2) 0.2478(5) 0.5454(2) 0.0462(16) Uani 1 1 d . . . . .
H68C H 0.8907 0.2393 0.5728 0.055 Uiso 1 1 calc R U . . .
H68D H 0.9002 0.1816 0.5328 0.055 Uiso 1 1 calc R U . . .
C69B C 0.9032(2) 0.4989(6) 0.5794(2) 0.0526(18) Uani 1 1 d . . . . .
H69C H 0.9058 0.5712 0.5838 0.063 Uiso 1 1 calc R U . . .
H69D H 0.8943 0.4689 0.6043 0.063 Uiso 1 1 calc R U . . .
N70B N 0.87414(16) 0.3115(4) 0.52403(19) 0.0469(14) Uani 1 1 d . . . . .
C71B C 0.8543(2) 0.3907(5) 0.5432(2) 0.0422(15) Uani 1 1 d . . . . .
H71B H 0.8425 0.3680 0.5684 0.051 Uiso 1 1 calc R U . . .
N72B N 0.87514(16) 0.4824(4) 0.54871(17) 0.0442(13) Uani 1 1 d . . . . .
C73B C 0.85937(18) 0.2857(5) 0.4888(2) 0.0407(15) Uani 1 1 d . . . . .
O73B O 0.86794(14) 0.2158(4) 0.46811(17) 0.0515(12) Uani 1 1 d . . . . .
C74B C 0.8616(2) 0.5593(5) 0.5269(2) 0.0443(16) Uani 1 1 d . . . . .
O74B O 0.87108(15) 0.6456(4) 0.52832(15) 0.0515(12) Uani 1 1 d . . . . .
N75B N 0.83043(16) 0.3499(4) 0.48116(17) 0.0410(13) Uani 1 1 d . . . . .
C76B C 0.82464(18) 0.4200(5) 0.5121(2) 0.0456(17) Uani 1 1 d . . . . .
H76B H 0.7990 0.4140 0.5231 0.055 Uiso 1 1 calc R U . . .
N77B N 0.83339(17) 0.5218(4) 0.50312(18) 0.0464(14) Uani 1 1 d . . . . .
C78B C 0.8052(2) 0.3383(5) 0.4483(2) 0.0476(17) Uani 1 1 d . . . . .
H78C H 0.7793 0.3445 0.4581 0.057 Uiso 1 1 calc R U . . .
H78D H 0.8081 0.2707 0.4374 0.057 Uiso 1 1 calc R U . . .
C79B C 0.8084(2) 0.5879(6) 0.4818(2) 0.0492(18) Uani 1 1 d . . . . .
H79C H 0.7825 0.5719 0.4893 0.059 Uiso 1 1 calc R U . . .
H79D H 0.8134 0.6570 0.4902 0.059 Uiso 1 1 calc R U . . .
C1C C 0.2891(4) 0.3087(12) 0.1293(5) 0.071(3) Uani 0.531(4) 1 d D U P A 1
H1C1 H 0.2999 0.3703 0.1191 0.106 Uiso 0.531(4) 1 calc R U P A 1
H1C2 H 0.2780 0.3211 0.1553 0.106 Uiso 0.531(4) 1 calc R U P A 1
H1C3 H 0.2698 0.2851 0.1112 0.106 Uiso 0.531(4) 1 calc R U P A 1
C2C C 0.3412(4) 0.2552(10) 0.1773(4) 0.054(3) Uani 0.531(4) 1 d D U P A 1
H2C1 H 0.3675 0.2722 0.1736 0.082 Uiso 0.531(4) 1 calc R U P A 1
H2C2 H 0.3392 0.1997 0.1959 0.082 Uiso 0.531(4) 1 calc R U P A 1
H2C3 H 0.3278 0.3128 0.1878 0.082 Uiso 0.531(4) 1 calc R U P A 1
C3C C 0.3539(5) 0.2529(12) 0.1010(5) 0.075(4) Uani 0.531(4) 1 d D U P A 1
H3C1 H 0.3426 0.2952 0.0808 0.112 Uiso 0.531(4) 1 calc R U P A 1
H3C2 H 0.3639 0.1929 0.0886 0.112 Uiso 0.531(4) 1 calc R U P A 1
H3C3 H 0.3741 0.2891 0.1141 0.112 Uiso 0.531(4) 1 calc R U P A 1
N1C N 0.3225(3) 0.2220(9) 0.1335(4) 0.075(2) Uani 0.531(4) 1 d D U P A 1
C4C C 0.3079(4) 0.1123(10) 0.1297(4) 0.0794(18) Uani 0.531(4) 1 d D U P A 1
C5C C 0.3383(4) 0.0344(11) 0.1320(5) 0.082(2) Uani 0.531(4) 1 d D U P A 1
H5C1 H 0.3557 0.0446 0.1097 0.098 Uiso 0.531(4) 1 calc R U P A 1
H5C2 H 0.3525 0.0442 0.1567 0.098 Uiso 0.531(4) 1 calc R U P A 1
C6C C 0.2797(5) 0.0857(12) 0.1632(5) 0.083(2) Uani 0.531(4) 1 d D U P A 1
H6C1 H 0.2926 0.0888 0.1890 0.099 Uiso 0.531(4) 1 calc R U P A 1
H6C2 H 0.2596 0.1359 0.1635 0.099 Uiso 0.531(4) 1 calc R U P A 1
C7C C 0.2877(5) 0.0898(12) 0.0906(4) 0.082(2) Uani 0.531(4) 1 d D U P A 1
H7C1 H 0.2661 0.1350 0.0884 0.099 Uiso 0.531(4) 1 calc R U P A 1
H7C2 H 0.3048 0.1056 0.0686 0.099 Uiso 0.531(4) 1 calc R U P A 1
C8C C 0.3246(4) -0.0698(12) 0.1308(5) 0.0835(18) Uani 0.531(4) 1 d D U P A 1
H8C H 0.3462 -0.1165 0.1317 0.100 Uiso 0.531(4) 1 calc R U P A 1
C9C C 0.2633(4) -0.0120(12) 0.1585(5) 0.0833(19) Uani 0.531(4) 1 d D U P A 1
H9C H 0.2465 -0.0280 0.1811 0.100 Uiso 0.531(4) 1 calc R U P A 1
C10C C 0.2751(5) -0.0072(12) 0.0857(4) 0.083(2) Uani 0.531(4) 1 d D U P A 1
H10C H 0.2606 -0.0126 0.0606 0.099 Uiso 0.531(4) 1 calc R U P A 1
C12C C 0.2463(4) -0.0250(14) 0.1249(5) 0.084(2) Uani 0.531(4) 1 d D U P A 1
H12A H 0.2251 0.0219 0.1230 0.101 Uiso 0.531(4) 1 calc R U P A 1
H12B H 0.2361 -0.0932 0.1238 0.101 Uiso 0.531(4) 1 calc R U P A 1
C11C C 0.3032(5) -0.0873(13) 0.1594(5) 0.084(2) Uani 0.531(4) 1 d D U P A 1
H11C H 0.3167 -0.0761 0.1844 0.101 Uiso 0.531(4) 1 calc R U P A 1
H11D H 0.2955 -0.1579 0.1585 0.101 Uiso 0.531(4) 1 calc R U P A 1
C13C C 0.3023(5) -0.0817(13) 0.0870(5) 0.0832(19) Uani 0.531(4) 1 d D U P A 1
H13A H 0.3200 -0.0737 0.0649 0.100 Uiso 0.531(4) 1 calc R U P A 1
H13B H 0.2906 -0.1480 0.0850 0.100 Uiso 0.531(4) 1 calc R U P A 1
C1D C 0.2554(6) -0.3089(13) 0.0735(4) 0.080(4) Uani 0.469(4) 1 d D U P A 2
H1D1 H 0.2621 -0.3794 0.0727 0.120 Uiso 0.469(4) 1 calc R U P A 2
H1D2 H 0.2701 -0.2726 0.0539 0.120 Uiso 0.469(4) 1 calc R U P A 2
H1D3 H 0.2289 -0.3015 0.0675 0.120 Uiso 0.469(4) 1 calc R U P A 2
C2D C 0.2937(5) -0.3515(13) 0.1340(7) 0.098(5) Uani 0.469(4) 1 d D U P A 2
H2D1 H 0.2884 -0.3691 0.1615 0.146 Uiso 0.469(4) 1 calc R U P A 2
H2D2 H 0.3193 -0.3274 0.1319 0.146 Uiso 0.469(4) 1 calc R U P A 2
H2D3 H 0.2906 -0.4103 0.1173 0.146 Uiso 0.469(4) 1 calc R U P A 2
C3D C 0.2223(5) -0.2774(15) 0.1367(7) 0.092(5) Uani 0.469(4) 1 d D U P A 2
H3D1 H 0.2055 -0.2957 0.1151 0.139 Uiso 0.469(4) 1 calc R U P A 2
H3D2 H 0.2139 -0.2154 0.1488 0.139 Uiso 0.469(4) 1 calc R U P A 2
H3D3 H 0.2225 -0.3302 0.1566 0.139 Uiso 0.469(4) 1 calc R U P A 2
N1D N 0.2643(4) -0.2625(9) 0.1193(4) 0.076(3) Uani 0.469(4) 1 d D U P A 2
C4D C 0.2788(4) -0.1523(11) 0.1221(5) 0.0788(19) Uani 0.469(4) 1 d D U P A 2
C5D C 0.2815(6) -0.1138(13) 0.1643(5) 0.083(2) Uani 0.469(4) 1 d D U P A 2
H5D1 H 0.2566 -0.1179 0.1766 0.099 Uiso 0.469(4) 1 calc R U P A 2
H5D2 H 0.2984 -0.1576 0.1794 0.099 Uiso 0.469(4) 1 calc R U P A 2
C6D C 0.3177(5) -0.1390(13) 0.1027(6) 0.084(2) Uani 0.469(4) 1 d D U P A 2
H6D1 H 0.3360 -0.1813 0.1167 0.101 Uiso 0.469(4) 1 calc R U P A 2
H6D2 H 0.3166 -0.1615 0.0749 0.101 Uiso 0.469(4) 1 calc R U P A 2
C7D C 0.2530(5) -0.0778(12) 0.1010(6) 0.083(2) Uani 0.469(4) 1 d D U P A 2
H7D1 H 0.2509 -0.0977 0.0729 0.100 Uiso 0.469(4) 1 calc R U P A 2
H7D2 H 0.2278 -0.0834 0.1128 0.100 Uiso 0.469(4) 1 calc R U P A 2
C8D C 0.2954(5) -0.0080(13) 0.1676(5) 0.0834(19) Uani 0.469(4) 1 d D U P A 2
H8D H 0.2954 0.0144 0.1958 0.100 Uiso 0.469(4) 1 calc R U P A 2
C9D C 0.3305(5) -0.0353(13) 0.1038(5) 0.084(2) Uani 0.469(4) 1 d D U P A 2
H9D H 0.3565 -0.0285 0.0936 0.101 Uiso 0.469(4) 1 calc R U P A 2
C10D C 0.2638(5) 0.0221(13) 0.1023(5) 0.0838(19) Uani 0.469(4) 1 d D U P A 2
H10D H 0.2472 0.0640 0.0855 0.101 Uiso 0.469(4) 1 calc R U P A 2
C11D C 0.3074(5) 0.0189(15) 0.0840(5) 0.0827(19) Uani 0.469(4) 1 d D U P A 2
H11E H 0.3063 -0.0061 0.0566 0.099 Uiso 0.469(4) 1 calc R U P A 2
H11F H 0.3172 0.0876 0.0831 0.099 Uiso 0.469(4) 1 calc R U P A 2
C12D C 0.3279(5) -0.0090(16) 0.1538(5) 0.083(2) Uani 0.469(4) 1 d D U P A 2
H12C H 0.3426 -0.0591 0.1684 0.100 Uiso 0.469(4) 1 calc R U P A 2
H12D H 0.3394 0.0566 0.1586 0.100 Uiso 0.469(4) 1 calc R U P A 2
C13D C 0.2650(5) 0.0577(14) 0.1409(5) 0.0838(19) Uani 0.469(4) 1 d D U P A 2
H13C H 0.2399 0.0527 0.1530 0.101 Uiso 0.469(4) 1 calc R U P A 2
H13D H 0.2724 0.1284 0.1408 0.101 Uiso 0.469(4) 1 calc R U P A 2
C1E C 0.9701(6) 0.2319(15) 0.3395(5) 0.099(5) Uani 0.530(5) 1 d D U P B 1
H1E1 H 0.9847 0.1706 0.3414 0.149 Uiso 0.530(5) 1 calc R U P B 1
H1E2 H 0.9867 0.2874 0.3331 0.149 Uiso 0.530(5) 1 calc R U P B 1
H1E3 H 0.9513 0.2248 0.3188 0.149 Uiso 0.530(5) 1 calc R U P B 1
C2E C 0.9060(3) 0.2108(13) 0.3732(6) 0.082(4) Uani 0.530(5) 1 d D U P B 1
H2E1 H 0.9013 0.1517 0.3894 0.123 Uiso 0.530(5) 1 calc R U P B 1
H2E2 H 0.9038 0.1935 0.3453 0.123 Uiso 0.530(5) 1 calc R U P B 1
H2E3 H 0.8877 0.2622 0.3798 0.123 Uiso 0.530(5) 1 calc R U P B 1
C3E C 0.9648(6) 0.1690(13) 0.4128(5) 0.092(4) Uani 0.530(5) 1 d D U P B 1
H3E1 H 0.9489 0.1100 0.4113 0.138 Uiso 0.530(5) 1 calc R U P B 1
H3E2 H 0.9645 0.1952 0.4398 0.138 Uiso 0.530(5) 1 calc R U P B 1
H3E3 H 0.9903 0.1511 0.4056 0.138 Uiso 0.530(5) 1 calc R U P B 1
N1E N 0.9493(3) 0.2537(9) 0.3824(4) 0.076(2) Uani 0.530(5) 1 d D U P B 1
C4E C 0.9524(4) 0.3631(11) 0.3982(4) 0.0819(19) Uani 0.530(5) 1 d D U P B 1
C5E C 0.9324(5) 0.3766(12) 0.4370(5) 0.087(2) Uani 0.530(5) 1 d D U P B 1
H5E1 H 0.9437 0.3315 0.4568 0.104 Uiso 0.530(5) 1 calc R U P B 1
H5E2 H 0.9061 0.3566 0.4336 0.104 Uiso 0.530(5) 1 calc R U P B 1
C6E C 0.9366(5) 0.4399(12) 0.3680(5) 0.089(2) Uani 0.530(5) 1 d D U P B 1
H6E1 H 0.9499 0.4328 0.3426 0.107 Uiso 0.530(5) 1 calc R U P B 1
H6E2 H 0.9099 0.4255 0.3633 0.107 Uiso 0.530(5) 1 calc R U P B 1
C7E C 0.9927(4) 0.3959(12) 0.4071(6) 0.088(2) Uani 0.530(5) 1 d D U P B 1
H7E1 H 1.0033 0.3498 0.4269 0.105 Uiso 0.530(5) 1 calc R U P B 1
H7E2 H 1.0075 0.3890 0.3827 0.105 Uiso 0.530(5) 1 calc R U P B 1
C8E C 0.9335(4) 0.4809(13) 0.4528(5) 0.088(2) Uani 0.530(5) 1 d D U P B 1
H8E H 0.9206 0.4855 0.4788 0.105 Uiso 0.530(5) 1 calc R U P B 1
C9E C 0.9405(5) 0.5422(13) 0.3822(5) 0.089(2) Uani 0.530(5) 1 d D U P B 1
H9E H 0.9279 0.5904 0.3641 0.106 Uiso 0.530(5) 1 calc R U P B 1
C10E C 0.9970(4) 0.4929(14) 0.4212(5) 0.089(2) Uani 0.530(5) 1 d D U P B 1
H10E H 1.0239 0.5110 0.4232 0.107 Uiso 0.530(5) 1 calc R U P B 1
C11E C 0.9752(5) 0.5639(14) 0.3870(5) 0.090(2) Uani 0.530(5) 1 d D U P B 1
H11G H 0.9771 0.6344 0.3950 0.108 Uiso 0.530(5) 1 calc R U P B 1
H11H H 0.9882 0.5563 0.3614 0.108 Uiso 0.530(5) 1 calc R U P B 1
C12E C 0.9172(5) 0.5322(15) 0.4272(5) 0.0882(19) Uani 0.530(5) 1 d D U P B 1
H12E H 0.9134 0.5997 0.4379 0.106 Uiso 0.530(5) 1 calc R U P B 1
H12F H 0.8924 0.5029 0.4223 0.106 Uiso 0.530(5) 1 calc R U P B 1
C13E C 0.9789(4) 0.5068(15) 0.4573(5) 0.088(2) Uani 0.530(5) 1 d D U P B 1
H13E H 0.9821 0.5764 0.4661 0.105 Uiso 0.530(5) 1 calc R U P B 1
H13F H 0.9902 0.4629 0.4775 0.105 Uiso 0.530(5) 1 calc R U P B 1
C1F C 0.9510(5) 0.8281(13) 0.4148(4) 0.067(4) Uani 0.470(5) 1 d D U P B 2
H1F1 H 0.9245 0.8370 0.4094 0.100 Uiso 0.470(5) 1 calc R U P B 2
H1F2 H 0.9641 0.8119 0.3903 0.100 Uiso 0.470(5) 1 calc R U P B 2
H1F3 H 0.9612 0.8896 0.4259 0.100 Uiso 0.470(5) 1 calc R U P B 2
C2F C 0.9952(4) 0.7673(14) 0.4728(6) 0.083(5) Uani 0.470(5) 1 d D U P B 2
H2F1 H 1.0005 0.8378 0.4685 0.125 Uiso 0.470(5) 1 calc R U P B 2
H2F2 H 1.0163 0.7274 0.4637 0.125 Uiso 0.470(5) 1 calc R U P B 2
H2F3 H 0.9911 0.7555 0.5010 0.125 Uiso 0.470(5) 1 calc R U P B 2
C3F C 0.9219(4) 0.7638(13) 0.4776(5) 0.074(4) Uani 0.470(5) 1 d D U P B 2
H3F1 H 0.9317 0.7781 0.5040 0.110 Uiso 0.470(5) 1 calc R U P B 2
H3F2 H 0.9045 0.7079 0.4792 0.110 Uiso 0.470(5) 1 calc R U P B 2
H3F3 H 0.9089 0.8224 0.4675 0.110 Uiso 0.470(5) 1 calc R U P B 2
N1F N 0.9567(4) 0.7350(10) 0.4475(4) 0.082(3) Uani 0.470(5) 1 d D U P B 2
C4F C 0.9570(4) 0.6255(11) 0.4314(5) 0.0859(19) Uani 0.470(5) 1 d D U P B 2
C5F C 0.9549(6) 0.5457(13) 0.4636(5) 0.087(2) Uani 0.470(5) 1 d D U P B 2
H5F1 H 0.9761 0.5553 0.4820 0.104 Uiso 0.470(5) 1 calc R U P B 2
H5F2 H 0.9317 0.5553 0.4788 0.104 Uiso 0.470(5) 1 calc R U P B 2
C6F C 0.9925(5) 0.6000(13) 0.4067(6) 0.089(2) Uani 0.470(5) 1 d D U P B 2
H6F1 H 0.9954 0.6503 0.3857 0.107 Uiso 0.470(5) 1 calc R U P B 2
H6F2 H 1.0146 0.6042 0.4241 0.107 Uiso 0.470(5) 1 calc R U P B 2
C7F C 0.9238(5) 0.6001(13) 0.4046(6) 0.088(2) Uani 0.470(5) 1 d D U P B 2
H7F1 H 0.9008 0.6134 0.4196 0.105 Uiso 0.470(5) 1 calc R U P B 2
H7F2 H 0.9242 0.6468 0.3820 0.105 Uiso 0.470(5) 1 calc R U P B 2
C8F C 0.9559(5) 0.4409(13) 0.4484(5) 0.0872(19) Uani 0.470(5) 1 d D U P B 2
H8F H 0.9537 0.3931 0.4709 0.105 Uiso 0.470(5) 1 calc R U P B 2
C9F C 0.9914(5) 0.5018(14) 0.3888(5) 0.090(2) Uani 0.470(5) 1 d D U P B 2
H9F H 1.0150 0.4865 0.3745 0.108 Uiso 0.470(5) 1 calc R U P B 2
C10F C 0.9214(5) 0.5045(14) 0.3894(5) 0.088(2) Uani 0.470(5) 1 d D U P B 2
H10F H 0.9002 0.4993 0.3704 0.106 Uiso 0.470(5) 1 calc R U P B 2
C11F C 0.9624(5) 0.4908(16) 0.3659(5) 0.090(2) Uani 0.470(5) 1 d D U P B 2
H11I H 0.9633 0.4239 0.3539 0.108 Uiso 0.470(5) 1 calc R U P B 2
H11J H 0.9638 0.5401 0.3443 0.108 Uiso 0.470(5) 1 calc R U P B 2
C12F C 0.9863(5) 0.4283(15) 0.4309(6) 0.089(2) Uani 0.470(5) 1 d D U P B 2
H12G H 0.9884 0.3576 0.4232 0.107 Uiso 0.470(5) 1 calc R U P B 2
H12H H 1.0069 0.4432 0.4494 0.107 Uiso 0.470(5) 1 calc R U P B 2
C13F C 0.9188(5) 0.4305(15) 0.4185(6) 0.088(2) Uani 0.470(5) 1 d D U P B 2
H13G H 0.9184 0.3641 0.4060 0.105 Uiso 0.470(5) 1 calc R U P B 2
H13H H 0.8955 0.4389 0.4338 0.105 Uiso 0.470(5) 1 calc R U P B 2

loop_
_atom_site_aniso_label
_atom_site_aniso_U_11
_atom_site_aniso_U_22
_atom_site_aniso_U_33
_atom_site_aniso_U_23
_atom_site_aniso_U_13
_atom_site_aniso_U_12
I1 0.1003(5) 0.1191(6) 0.0674(4) 0.0212(4) -0.0057(4) 0.0077(5)
I2 0.0589(8) 0.0995(11) 0.1053(11) 0.0353(9) 0.0043(7) 0.0059(7)
N10A 0.068(4) 0.041(3) 0.044(3) 0.001(3) -0.003(3) 0.000(3)
C11A 0.050(4) 0.050(4) 0.048(4) -0.001(3) -0.007(3) 0.010(3)
N12A 0.053(4) 0.047(3) 0.046(3) -0.003(3) -0.007(3) -0.007(3)
C13A 0.064(5) 0.031(3) 0.042(4) 0.003(3) 0.000(3) 0.009(3)
O13A 0.089(4) 0.036(3) 0.056(3) 0.001(2) 0.003(3) -0.008(3)
C14A 0.038(4) 0.039(4) 0.051(4) -0.002(3) -0.006(3) -0.003(3)
O14A 0.064(3) 0.035(3) 0.067(4) 0.001(2) -0.006(3) -0.008(2)
N15A 0.067(4) 0.037(3) 0.046(3) -0.004(3) -0.006(3) 0.000(3)
C16A 0.037(4) 0.049(4) 0.053(4) 0.003(3) -0.007(3) 0.006(3)
N17A 0.050(3) 0.038(3) 0.040(3) 0.001(2) -0.005(3) -0.005(3)
C18A 0.065(5) 0.032(3) 0.041(4) -0.006(3) 0.006(3) 0.013(3)
C19A 0.044(4) 0.051(4) 0.042(4) 0.010(3) -0.007(3) -0.008(3)
N20A 0.048(3) 0.036(3) 0.047(3) 0.000(3) -0.001(3) 0.008(3)
C21A 0.045(4) 0.037(3) 0.035(3) 0.002(3) 0.001(3) 0.008(3)
N22A 0.051(3) 0.041(3) 0.045(3) 0.009(3) 0.002(3) 0.002(3)
C23A 0.052(4) 0.031(3) 0.047(4) -0.004(3) 0.009(3) 0.008(3)
O23A 0.068(3) 0.036(3) 0.055(3) 0.003(2) 0.007(3) 0.000(2)
C24A 0.030(3) 0.039(4) 0.046(4) 0.003(3) 0.005(3) -0.006(3)
O24A 0.045(3) 0.033(3) 0.071(3) -0.003(2) -0.003(2) -0.004(2)
N25A 0.047(3) 0.036(3) 0.045(3) 0.009(3) 0.002(3) 0.003(2)
C26A 0.043(4) 0.038(4) 0.046(4) -0.006(3) 0.010(3) 0.002(3)
N27A 0.049(3) 0.036(3) 0.040(3) 0.003(2) -0.005(3) 0.003(3)
C28A 0.056(4) 0.038(4) 0.044(4) -0.015(3) 0.006(3) 0.002(3)
C29A 0.043(4) 0.041(4) 0.056(4) 0.006(3) -0.002(3) 0.000(3)
N30A 0.042(3) 0.038(3) 0.050(3) -0.002(3) -0.005(3) 0.005(3)
C31A 0.051(4) 0.046(4) 0.037(3) -0.006(3) -0.004(3) 0.003(3)
N32A 0.041(3) 0.039(3) 0.049(3) -0.001(3) -0.006(3) -0.002(3)
C33A 0.051(4) 0.035(4) 0.038(3) -0.003(3) -0.007(3) 0.000(3)
O33A 0.052(3) 0.043(3) 0.055(3) 0.001(2) -0.009(2) -0.001(2)
C34A 0.051(4) 0.032(3) 0.047(4) 0.004(3) -0.009(3) 0.007(3)
O34A 0.052(3) 0.037(3) 0.070(4) -0.004(2) -0.017(3) 0.004(2)
N35A 0.037(3) 0.048(3) 0.048(3) -0.010(3) -0.002(3) -0.001(3)
C36A 0.057(4) 0.037(4) 0.034(3) 0.003(3) -0.018(3) 0.002(3)
N37A 0.040(3) 0.040(3) 0.049(3) -0.002(3) -0.005(3) 0.004(2)
C38A 0.047(4) 0.050(4) 0.051(4) -0.017(3) -0.008(3) 0.002(3)
C39A 0.058(5) 0.037(4) 0.053(4) -0.001(3) -0.016(4) 0.015(3)
N40A 0.033(3) 0.050(3) 0.047(3) -0.006(3) -0.006(2) 0.000(3)
C41A 0.043(4) 0.051(4) 0.042(4) -0.002(3) -0.013(3) 0.016(3)
N42A 0.047(3) 0.046(3) 0.048(3) -0.004(3) -0.006(3) 0.010(3)
C43A 0.038(4) 0.058(5) 0.050(4) -0.005(4) -0.014(3) 0.000(3)
O43A 0.048(3) 0.043(3) 0.068(4) -0.004(3) 0.000(3) -0.002(2)
C44A 0.068(5) 0.041(4) 0.046(4) 0.001(3) -0.016(4) 0.008(4)
O44A 0.086(4) 0.051(3) 0.058(3) -0.005(3) -0.021(3) -0.008(3)
N45A 0.041(3) 0.071(5) 0.050(4) -0.014(3) -0.004(3) 0.004(3)
C46A 0.047(4) 0.060(5) 0.041(4) 0.004(3) -0.011(3) 0.013(3)
N47A 0.073(5) 0.050(4) 0.046(4) -0.007(3) -0.013(3) 0.016(3)
C48A 0.054(5) 0.074(6) 0.053(5) -0.001(4) 0.002(4) -0.004(4)
C49A 0.113(8) 0.037(4) 0.047(4) -0.004(3) -0.008(5) 0.019(4)
N50A 0.064(4) 0.048(4) 0.052(4) -0.001(3) -0.009(3) -0.001(3)
C51A 0.063(5) 0.066(5) 0.053(5) 0.004(4) -0.001(4) 0.027(4)
N52A 0.098(6) 0.051(4) 0.042(3) -0.007(3) -0.011(4) 0.012(4)
C53A 0.052(5) 0.060(5) 0.056(5) 0.000(4) 0.007(4) 0.005(4)
O53A 0.078(4) 0.053(3) 0.071(4) 0.001(3) 0.009(3) -0.004(3)
C54A 0.081(6) 0.043(4) 0.053(5) -0.014(4) -0.008(4) 0.022(4)
O54A 0.122(6) 0.046(3) 0.059(4) 0.003(3) -0.012(4) -0.009(4)
N55A 0.078(5) 0.062(4) 0.048(4) 0.006(3) -0.007(3) 0.006(4)
C56A 0.071(5) 0.059(5) 0.043(4) -0.010(4) 0.000(4) 0.015(4)
N57A 0.077(5) 0.059(4) 0.035(3) -0.009(3) -0.004(3) 0.019(4)
C58A 0.075(6) 0.069(6) 0.062(5) 0.010(5) -0.005(5) 0.002(5)
C59A 0.094(7) 0.054(5) 0.044(4) -0.008(4) -0.005(4) 0.002(5)
N60A 0.060(4) 0.054(4) 0.051(4) 0.003(3) 0.000(3) 0.003(3)
C61A 0.075(6) 0.058(5) 0.039(4) -0.001(4) -0.009(4) 0.013(4)
N62A 0.078(5) 0.040(3) 0.053(4) -0.001(3) -0.009(3) 0.013(3)
C63A 0.071(5) 0.052(5) 0.044(4) 0.001(4) 0.008(4) 0.002(4)
O63A 0.075(4) 0.058(4) 0.060(4) -0.006(3) -0.003(3) -0.012(3)
C64A 0.085(6) 0.050(5) 0.037(4) -0.010(3) 0.003(4) 0.014(4)
O64A 0.090(4) 0.049(3) 0.054(3) -0.005(3) -0.006(3) 0.002(3)
N65A 0.070(4) 0.050(4) 0.036(3) -0.001(3) -0.003(3) 0.008(3)
C66A 0.058(5) 0.051(4) 0.041(4) -0.006(3) -0.001(3) 0.008(4)
N67A 0.069(4) 0.051(4) 0.040(3) 0.002(3) -0.006(3) 0.014(3)
C68A 0.091(6) 0.045(4) 0.039(4) 0.004(3) -0.002(4) 0.005(4)
C69A 0.086(6) 0.044(4) 0.046(4) -0.012(3) -0.001(4) 0.008(4)
N70A 0.064(4) 0.046(3) 0.038(3) 0.000(3) -0.006(3) 0.000(3)
C71A 0.076(5) 0.045(4) 0.034(4) -0.001(3) -0.012(4) 0.007(4)
N72A 0.069(4) 0.049(4) 0.037(3) -0.002(3) -0.003(3) 0.005(3)
C73A 0.074(5) 0.040(4) 0.033(3) 0.004(3) -0.012(4) 0.011(4)
O73A 0.080(4) 0.041(3) 0.047(3) -0.001(2) -0.007(3) 0.003(3)
C74A 0.066(5) 0.042(4) 0.040(4) -0.008(3) -0.020(3) 0.009(4)
O74A 0.082(4) 0.039(3) 0.051(3) -0.006(2) -0.013(3) -0.004(3)
N75A 0.069(4) 0.040(3) 0.036(3) 0.001(3) -0.009(3) 0.003(3)
C76A 0.078(5) 0.041(4) 0.030(3) 0.000(3) -0.015(3) 0.004(4)
N77A 0.065(4) 0.042(3) 0.042(3) -0.001(3) -0.003(3) -0.002(3)
C78A 0.074(5) 0.034(4) 0.044(4) 0.008(3) -0.003(4) 0.007(4)
C79A 0.065(5) 0.049(4) 0.053(5) -0.001(4) -0.009(4) -0.004(4)
N10B 0.049(3) 0.031(3) 0.050(3) 0.004(3) 0.000(3) 0.002(2)
C11B 0.038(3) 0.038(4) 0.058(4) 0.007(3) 0.005(3) 0.007(3)
N12B 0.052(3) 0.035(3) 0.040(3) 0.001(2) -0.001(3) 0.007(3)
C13B 0.042(4) 0.035(4) 0.055(4) 0.000(3) -0.005(3) -0.008(3)
O13B 0.064(3) 0.035(3) 0.056(3) -0.003(2) -0.006(3) 0.006(2)
C14B 0.039(3) 0.035(4) 0.051(4) 0.004(3) 0.005(3) 0.011(3)
O14B 0.058(3) 0.040(3) 0.051(3) -0.003(2) 0.004(2) 0.002(2)
N15B 0.054(4) 0.036(3) 0.049(3) 0.003(3) -0.005(3) -0.002(3)
C16B 0.039(4) 0.038(4) 0.063(4) 0.002(4) -0.013(4) 0.003(3)
N17B 0.055(3) 0.032(3) 0.049(3) 0.009(3) -0.003(3) -0.003(3)
C18B 0.067(5) 0.037(4) 0.047(4) -0.001(3) -0.006(4) -0.012(4)
C19B 0.063(5) 0.035(4) 0.051(4) 0.004(3) -0.005(4) 0.003(3)
N20B 0.054(4) 0.039(3) 0.050(3) 0.009(3) -0.004(3) -0.004(3)
C21B 0.060(4) 0.039(4) 0.043(4) 0.013(3) -0.010(3) 0.001(3)
N22B 0.055(4) 0.037(3) 0.046(3) 0.002(3) -0.004(3) 0.000(3)
C23B 0.052(4) 0.036(4) 0.036(3) -0.008(3) -0.011(3) 0.003(3)
O23B 0.067(3) 0.051(3) 0.045(3) -0.011(2) -0.008(3) 0.003(3)
C24B 0.056(4) 0.034(4) 0.051(4) 0.006(3) -0.002(3) 0.003(3)
O24B 0.074(4) 0.041(3) 0.077(4) -0.011(3) -0.003(3) -0.010(3)
N25B 0.050(4) 0.052(4) 0.045(3) 0.002(3) -0.004(3) 0.001(3)
C26B 0.057(5) 0.049(4) 0.043(4) 0.007(3) -0.007(3) 0.000(3)
N27B 0.055(4) 0.041(3) 0.049(3) -0.004(3) 0.000(3) -0.007(3)
C28B 0.058(5) 0.054(4) 0.045(4) -0.007(4) -0.003(4) 0.003(4)
C29B 0.054(5) 0.044(4) 0.077(6) -0.006(4) -0.002(4) -0.012(4)
N30B 0.061(4) 0.045(3) 0.051(4) -0.013(3) 0.005(3) -0.002(3)
C31B 0.063(5) 0.067(5) 0.050(4) -0.004(4) 0.008(4) -0.009(4)
N32B 0.051(4) 0.048(4) 0.065(4) -0.002(3) -0.003(3) -0.006(3)
C33B 0.065(5) 0.069(6) 0.034(4) -0.011(4) 0.007(3) 0.002(4)
O33B 0.068(4) 0.045(3) 0.067(4) -0.014(3) -0.002(3) 0.006(3)
C34B 0.055(5) 0.047(4) 0.056(5) -0.004(4) 0.000(4) -0.013(4)
O34B 0.058(3) 0.053(3) 0.097(5) -0.016(3) -0.009(3) -0.002(3)
N35B 0.058(4) 0.072(5) 0.068(5) -0.017(4) -0.003(4) -0.002(4)
C36B 0.063(5) 0.066(5) 0.049(4) -0.003(4) 0.005(4) -0.006(4)
N37B 0.053(4) 0.059(4) 0.061(4) -0.005(3) -0.001(3) -0.012(3)
C38B 0.058(5) 0.081(6) 0.071(6) -0.024(5) 0.004(4) 0.018(5)
C39B 0.056(5) 0.067(5) 0.056(5) -0.007(4) -0.003(4) -0.007(4)
N40B 0.049(4) 0.068(5) 0.066(4) -0.020(4) 0.000(3) 0.012(3)
C41B 0.040(4) 0.070(5) 0.073(6) -0.018(5) 0.008(4) -0.003(4)
N42B 0.052(4) 0.056(4) 0.052(4) -0.001(3) -0.002(3) -0.005(3)
C43B 0.042(4) 0.062(5) 0.073(6) -0.022(5) 0.011(4) 0.005(4)
O43B 0.074(4) 0.063(4) 0.085(4) -0.029(3) 0.009(3) -0.005(3)
C44B 0.045(4) 0.059(5) 0.062(5) -0.002(4) 0.001(4) -0.014(4)
O44B 0.083(4) 0.043(3) 0.066(4) -0.010(3) -0.009(3) -0.005(3)
N45B 0.040(3) 0.062(4) 0.060(4) -0.007(3) 0.003(3) 0.004(3)
C46B 0.039(4) 0.059(5) 0.072(6) -0.006(4) 0.004(4) -0.001(3)
N47B 0.049(4) 0.053(4) 0.059(4) -0.002(3) 0.001(3) -0.009(3)
C48B 0.046(4) 0.049(4) 0.088(6) -0.005(4) 0.002(4) 0.006(4)
C49B 0.046(4) 0.056(5) 0.065(5) -0.006(4) -0.012(4) -0.015(4)
N50B 0.039(3) 0.049(4) 0.064(4) -0.011(3) -0.003(3) 0.001(3)
C51B 0.036(4) 0.047(4) 0.068(5) -0.002(4) -0.012(3) 0.002(3)
N52B 0.047(3) 0.043(3) 0.058(4) -0.001(3) -0.004(3) -0.006(3)
C53B 0.030(3) 0.037(4) 0.083(6) 0.000(4) -0.007(4) 0.007(3)
O53B 0.056(3) 0.047(3) 0.082(4) -0.016(3) -0.006(3) 0.005(3)
C54B 0.041(4) 0.038(4) 0.051(4) -0.011(3) -0.013(3) -0.003(3)
O54B 0.055(3) 0.046(3) 0.059(3) -0.012(2) -0.009(3) -0.006(2)
N55B 0.050(4) 0.043(3) 0.056(4) -0.009(3) -0.011(3) 0.005(3)
C56B 0.040(4) 0.053(4) 0.058(5) -0.004(4) -0.010(3) 0.003(3)
N57B 0.048(3) 0.041(3) 0.066(4) -0.006(3) -0.004(3) -0.004(3)
C58B 0.041(4) 0.030(3) 0.074(5) 0.001(3) -0.003(4) 0.004(3)
C59B 0.047(4) 0.064(5) 0.055(4) -0.015(4) -0.003(4) -0.011(4)
N60B 0.038(3) 0.038(3) 0.061(4) -0.003(3) -0.010(3) -0.001(2)
C61B 0.039(4) 0.055(4) 0.048(4) 0.007(3) -0.009(3) -0.003(3)
N62B 0.046(3) 0.044(3) 0.060(4) -0.005(3) -0.004(3) -0.011(3)
C63B 0.055(4) 0.030(3) 0.067(5) 0.009(4) -0.007(4) 0.005(3)
O63B 0.054(3) 0.045(3) 0.085(4) -0.010(3) -0.015(3) 0.005(2)
C64B 0.048(4) 0.039(4) 0.057(4) -0.005(3) -0.004(3) -0.005(3)
O64B 0.065(4) 0.044(3) 0.079(4) -0.018(3) 0.011(3) -0.007(3)
N65B 0.043(3) 0.035(3) 0.059(4) 0.003(3) -0.009(3) 0.000(3)
C66B 0.050(4) 0.045(4) 0.052(4) 0.007(3) -0.002(3) 0.006(3)
N67B 0.045(3) 0.044(3) 0.060(4) -0.006(3) -0.008(3) -0.001(3)
C68B 0.043(4) 0.038(4) 0.058(4) 0.009(3) -0.002(3) -0.003(3)
C69B 0.064(5) 0.050(4) 0.044(4) -0.003(3) 0.004(4) 0.002(4)
N70B 0.039(3) 0.044(3) 0.058(4) 0.005(3) -0.003(3) 0.003(3)
C71B 0.050(4) 0.042(4) 0.035(3) 0.007(3) 0.002(3) -0.001(3)
N72B 0.044(3) 0.043(3) 0.045(3) -0.005(3) 0.003(3) 0.002(3)
C73B 0.033(3) 0.035(3) 0.055(4) 0.005(3) 0.004(3) -0.002(3)
O73B 0.047(3) 0.037(3) 0.070(3) -0.007(2) -0.007(3) 0.004(2)
C74B 0.046(4) 0.044(4) 0.043(4) -0.002(3) 0.013(3) 0.002(3)
O74B 0.061(3) 0.040(3) 0.054(3) -0.004(2) 0.007(3) 0.000(2)
N75B 0.041(3) 0.039(3) 0.043(3) 0.006(3) 0.000(2) 0.006(2)
C76B 0.031(3) 0.050(4) 0.056(4) 0.014(3) 0.008(3) 0.005(3)
N77B 0.053(4) 0.037(3) 0.049(3) 0.006(3) 0.009(3) 0.004(3)
C78B 0.039(4) 0.042(4) 0.062(5) 0.005(3) 0.005(3) -0.004(3)
C79B 0.043(4) 0.049(4) 0.055(4) 0.004(3) 0.014(3) 0.013(3)
C1C 0.053(7) 0.089(7) 0.070(9) 0.014(8) -0.026(6) -0.011(6)
C2C 0.048(7) 0.055(7) 0.060(6) 0.030(5) -0.005(5) 0.011(6)
C3C 0.099(9) 0.059(8) 0.066(7) -0.006(7) 0.007(7) 0.013(6)
N1C 0.078(5) 0.084(5) 0.063(5) 0.007(4) -0.003(4) 0.006(4)
C4C 0.078(4) 0.092(4) 0.068(4) 0.007(3) -0.001(3) 0.003(3)
C5C 0.078(4) 0.094(4) 0.074(4) 0.007(4) -0.001(4) 0.005(4)
C6C 0.080(5) 0.097(4) 0.070(4) 0.006(4) 0.003(4) 0.001(4)
C7C 0.081(4) 0.096(4) 0.070(4) 0.007(4) -0.003(4) 0.003(4)
C8C 0.082(4) 0.095(4) 0.074(4) 0.006(4) -0.001(3) 0.003(3)
C9C 0.083(4) 0.096(4) 0.071(4) 0.007(4) 0.001(4) 0.003(4)
C10C 0.082(4) 0.097(4) 0.070(4) 0.008(4) -0.001(4) 0.002(4)
C12C 0.081(4) 0.099(5) 0.073(4) 0.006(4) 0.000(4) 0.003(4)
C11C 0.083(4) 0.097(4) 0.071(4) 0.008(4) -0.003(4) 0.001(4)
C13C 0.082(4) 0.097(4) 0.071(4) 0.007(4) 0.001(3) 0.003(4)
C1D 0.115(11) 0.079(9) 0.046(6) 0.036(6) -0.014(7) -0.014(9)
C2D 0.088(9) 0.098(8) 0.106(11) 0.042(10) -0.059(9) -0.025(8)
C3D 0.112(8) 0.067(10) 0.098(11) -0.012(10) 0.018(9) -0.008(7)
N1D 0.086(6) 0.084(5) 0.059(5) 0.015(5) -0.012(5) -0.003(5)
C4D 0.079(4) 0.091(4) 0.067(4) 0.008(3) -0.003(4) 0.000(3)
C5D 0.083(5) 0.096(4) 0.069(4) 0.006(4) 0.000(4) 0.002(4)
C6D 0.082(4) 0.095(4) 0.074(4) 0.005(4) 0.003(4) 0.001(4)
C7D 0.082(4) 0.095(4) 0.074(4) 0.011(4) -0.005(4) 0.001(4)
C8D 0.083(4) 0.096(4) 0.071(4) 0.006(4) -0.001(3) 0.002(4)
C9D 0.081(4) 0.096(4) 0.075(4) 0.007(4) 0.002(4) 0.003(4)
C10D 0.082(4) 0.096(4) 0.074(4) 0.009(4) -0.003(4) 0.004(4)
C11D 0.081(4) 0.096(4) 0.071(4) 0.007(4) 0.000(3) 0.003(4)
C12D 0.081(4) 0.095(4) 0.073(4) 0.007(4) -0.004(4) 0.003(4)
C13D 0.081(4) 0.096(4) 0.074(4) 0.007(4) 0.002(4) 0.004(4)
C1E 0.108(10) 0.088(10) 0.103(8) -0.008(7) 0.030(9) -0.022(10)
C2E 0.052(6) 0.104(9) 0.091(9) -0.025(9) -0.015(6) 0.028(6)
C3E 0.099(10) 0.099(7) 0.079(8) -0.022(7) -0.049(8) 0.018(9)
N1E 0.063(5) 0.093(5) 0.071(5) -0.007(4) -0.013(5) 0.010(5)
C4E 0.070(4) 0.099(4) 0.077(4) -0.002(3) -0.009(4) 0.006(4)
C5E 0.078(5) 0.103(5) 0.079(4) -0.003(4) -0.003(4) 0.003(4)
C6E 0.081(4) 0.105(5) 0.081(4) 0.002(4) -0.011(4) 0.006(4)
C7E 0.073(4) 0.107(5) 0.084(5) -0.003(4) -0.008(4) 0.002(4)
C8E 0.078(4) 0.103(5) 0.082(4) 0.000(4) -0.003(4) 0.003(4)
C9E 0.079(4) 0.105(4) 0.081(4) 0.002(4) -0.010(4) 0.006(4)
C10E 0.075(4) 0.107(4) 0.085(4) 0.000(4) -0.008(3) 0.001(4)
C11E 0.081(4) 0.107(4) 0.083(4) 0.001(4) -0.004(4) 0.002(4)
C12E 0.077(4) 0.105(4) 0.083(4) -0.001(3) -0.007(3) 0.005(4)
C13E 0.077(4) 0.104(5) 0.082(4) 0.001(4) -0.010(4) 0.003(4)
C1F 0.058(8) 0.104(7) 0.039(7) -0.013(6) -0.007(6) -0.003(8)
C2F 0.062(7) 0.081(9) 0.108(11) -0.011(8) -0.025(7) 0.039(7)
C3F 0.069(7) 0.077(9) 0.075(9) 0.008(7) 0.008(7) -0.041(7)
N1F 0.071(5) 0.097(5) 0.077(6) -0.001(4) -0.007(5) -0.002(5)
C4F 0.076(4) 0.103(4) 0.079(4) 0.001(3) -0.007(4) 0.003(4)
C5F 0.077(4) 0.103(4) 0.079(4) 0.002(4) -0.007(4) 0.004(4)
C6F 0.076(4) 0.109(5) 0.084(5) 0.000(4) -0.004(4) 0.003(4)
C7F 0.076(4) 0.106(5) 0.082(4) 0.000(4) -0.010(4) 0.004(4)
C8F 0.077(4) 0.104(4) 0.081(4) 0.001(3) -0.008(3) 0.004(4)
C9F 0.077(4) 0.108(4) 0.085(4) 0.001(4) -0.007(4) 0.004(4)
C10F 0.077(4) 0.106(5) 0.082(4) 0.001(4) -0.009(4) 0.005(4)
C11F 0.080(4) 0.108(5) 0.082(4) 0.003(4) -0.007(4) 0.003(4)
C12F 0.076(4) 0.107(5) 0.083(4) 0.001(4) -0.011(4) 0.005(4)
C13F 0.077(4) 0.105(4) 0.081(4) 0.000(4) -0.006(4) 0.004(4)

loop_
_atom_type_symbol
_atom_type_description
_atom_type_scat_dispersion_real
_atom_type_scat_dispersion_imag
_atom_type_scat_source
C C 0.0033 0.0016 'International Tables Vol C Tables 4.2.6.8 and 6.1.1.4'
H H 0.0000 0.0000 'International Tables Vol C Tables 4.2.6.8 and 6.1.1.4'
N N 0.0061 0.0033 'International Tables Vol C Tables 4.2.6.8 and 6.1.1.4'
O O 0.0106 0.0060 'International Tables Vol C Tables 4.2.6.8 and 6.1.1.4'
I I -0.4742 1.8119 'International Tables Vol C Tables 4.2.6.8 and 6.1.1.4'

loop_
_geom_angle_atom_site_label_1
_geom_angle_atom_site_label_2
_geom_angle_atom_site_label_3
_geom_angle
C13A N10A C11A 112.2(6)
C13A N10A C78A 122.1(6)
C11A N10A C78A 122.7(6)
N12A C11A N10A 115.9(6)
N12A C11A C16A 103.4(6)
N10A C11A C16A 102.7(6)
C14A N12A C11A 112.9(6)
C14A N12A C79A 124.0(6)
C11A N12A C79A 122.2(6)
O13A C13A N15A 126.9(7)
O13A C13A N10A 125.1(7)
N15A C13A N10A 108.0(6)
O14A C14A N17A 126.5(7)
O14A C14A N12A 125.5(7)
N17A C14A N12A 107.9(6)
C13A N15A C16A 113.2(6)
C13A N15A C18A 121.7(6)
C16A N15A C18A 123.1(7)
N15A C16A N17A 115.5(6)
N15A C16A C11A 103.3(6)
N17A C16A C11A 102.3(6)
C14A N17A C16A 113.2(6)
C14A N17A C19A 123.3(6)
C16A N17A C19A 121.4(6)
N20A C18A N15A 114.4(6)
N22A C19A N17A 114.3(6)
C23A N20A C18A 123.0(6)
C23A N20A C21A 111.4(6)
C18A N20A C21A 122.9(6)
N22A C21A N20A 112.3(5)
N22A C21A C26A 105.0(5)
N20A C21A C26A 104.0(6)
C24A N22A C21A 112.3(6)
C24A N22A C19A 121.6(6)
C21A N22A C19A 123.1(6)
O23A C23A N20A 126.3(7)
O23A C23A N25A 125.2(7)
N20A C23A N25A 108.4(6)
O24A C24A N22A 127.1(7)
O24A C24A N27A 126.4(7)
N22A C24A N27A 106.5(6)
C23A N25A C28A 122.1(6)
C23A N25A C26A 111.5(6)
C28A N25A C26A 126.2(6)
N25A C26A N27A 114.4(6)
N25A C26A C21A 104.6(6)
N27A C26A C21A 103.4(5)
C24A N27A C29A 119.8(6)
C24A N27A C26A 112.8(6)
C29A N27A C26A 125.5(6)
N25A C28A N30A 114.4(6)
N27A C29A N32A 113.6(6)
C33A N30A C31A 111.2(6)
C33A N30A C28A 121.3(6)
C31A N30A C28A 124.7(6)
N32A C31A N30A 115.5(6)
N32A C31A C36A 103.4(5)
N30A C31A C36A 104.4(6)
C34A N32A C29A 123.0(6)
C34A N32A C31A 112.5(6)
C29A N32A C31A 124.0(6)
O33A C33A N35A 125.4(7)
O33A C33A N30A 125.9(7)
N35A C33A N30A 108.7(6)
O34A C34A N32A 125.8(7)
O34A C34A N37A 126.0(7)
N32A C34A N37A 108.1(6)
C33A N35A C38A 123.3(6)
C33A N35A C36A 112.7(6)
C38A N35A C36A 122.0(6)
N37A C36A N35A 114.6(6)
N37A C36A C31A 103.2(6)
N35A C36A C31A 102.5(5)
C34A N37A C36A 112.0(6)
C34A N37A C39A 121.4(6)
C36A N37A C39A 121.5(6)
N35A C38A N40A 113.3(6)
N42A C39A N37A 113.2(6)
C43A N40A C38A 121.1(7)
C43A N40A C41A 112.1(6)
C38A N40A C41A 121.6(6)
N42A C41A N40A 115.3(5)
N42A C41A C46A 104.7(6)
N40A C41A C46A 102.2(6)
C44A N42A C41A 112.4(6)
C44A N42A C39A 122.9(7)
C41A N42A C39A 124.3(6)
O43A C43A N40A 126.0(7)
O43A C43A N45A 124.8(8)
N40A C43A N45A 109.1(7)
O44A C44A N47A 127.0(8)
O44A C44A N42A 125.4(8)
N47A C44A N42A 107.6(7)
C43A N45A C48A 123.4(7)
C43A N45A C46A 111.1(6)
C48A N45A C46A 124.9(7)
N45A C46A N47A 114.7(6)
N45A C46A C41A 104.7(6)
N47A C46A C41A 102.2(6)
C44A N47A C49A 122.6(7)
C44A N47A C46A 112.5(6)
C49A N47A C46A 121.5(8)
N45A C48A N50A 114.8(7)
N47A C49A N52A 115.2(6)
C53A N50A C51A 111.0(7)
C53A N50A C48A 122.5(7)
C51A N50A C48A 125.3(7)
N52A C51A N50A 116.7(7)
N52A C51A C56A 105.2(7)
N50A C51A C56A 103.6(7)
C54A N52A C51A 111.7(7)
C54A N52A C49A 123.5(8)
C51A N52A C49A 123.1(8)
O53A C53A N55A 126.3(8)
O53A C53A N50A 124.6(8)
N55A C53A N50A 109.1(7)
O54A C54A N57A 125.7(8)
O54A C54A N52A 125.3(9)
N57A C54A N52A 109.0(8)
C53A N55A C56A 112.0(7)
C53A N55A C58A 122.3(8)
C56A N55A C58A 122.9(7)
N55A C56A N57A 114.5(7)
N55A C56A C51A 103.6(6)
N57A C56A C51A 101.8(7)
C54A N57A C59A 123.4(8)
C54A N57A C56A 112.0(7)
C59A N57A C56A 122.6(7)
N60A C58A N55A 112.0(8)
N57A C59A N62A 113.6(7)
C63A N60A C61A 112.6(7)
C63A N60A C58A 121.3(7)
C61A N60A C58A 122.8(7)
N60A C61A N62A 113.6(6)
N60A C61A C66A 104.5(6)
N62A C61A C66A 102.5(7)
C64A N62A C59A 123.1(7)
C64A N62A C61A 111.2(7)
C59A N62A C61A 123.5(8)
O63A C63A N60A 126.9(8)
O63A C63A N65A 125.7(8)
N60A C63A N65A 107.4(7)
O64A C64A N67A 124.3(9)
O64A C64A N62A 126.4(8)
N67A C64A N62A 109.2(8)
C63A N65A C66A 112.2(7)
C63A N65A C68A 122.9(7)
C66A N65A C68A 122.7(6)
N67A C66A N65A 114.3(6)
N67A C66A C61A 104.8(6)
N65A C66A C61A 102.8(6)
C64A N67A C69A 123.0(8)
C64A N67A C66A 111.6(7)
C69A N67A C66A 123.5(6)
N70A C68A N65A 114.5(6)
N67A C69A N72A 113.5(6)
C73A N70A C68A 123.1(7)
C73A N70A C71A 113.6(7)
C68A N70A C71A 122.0(6)
N72A C71A N70A 115.0(6)
N72A C71A C76A 104.3(6)
N70A C71A C76A 103.1(6)
C74A N72A C71A 112.1(7)
C74A N72A C69A 120.7(7)
C71A N72A C69A 124.9(7)
O73A C73A N70A 127.7(8)
O73A C73A N75A 124.2(7)
N70A C73A N75A 108.0(7)
O74A C74A N72A 126.2(7)
O74A C74A N77A 125.9(8)
N72A C74A N77A 107.9(6)
C73A N75A C78A 124.5(6)
C73A N75A C76A 112.0(6)
C78A N75A C76A 120.9(7)
N77A C76A N75A 114.4(6)
N77A C76A C71A 104.2(6)
N75A C76A C71A 102.9(6)
C74A N77A C79A 122.0(7)
C74A N77A C76A 111.2(6)
C79A N77A C76A 124.2(7)
N75A C78A N10A 113.6(6)
N77A C79A N12A 114.6(6)
C13B N10B C11B 111.4(6)
C13B N10B C78B 122.2(6)
C11B N10B C78B 122.3(6)
N10B C11B N12B 114.6(6)
N10B C11B C16B 103.4(6)
N12B C11B C16B 103.4(5)
C14B N12B C79B 123.0(6)
C14B N12B C11B 113.3(6)
C79B N12B C11B 122.4(6)
O13B C13B N15B 127.0(7)
O13B C13B N10B 125.7(7)
N15B C13B N10B 107.2(6)
O14B C14B N12B 126.8(7)
O14B C14B N17B 124.7(7)
N12B C14B N17B 108.5(6)
C13B N15B C16B 113.7(6)
C13B N15B C18B 121.4(6)
C16B N15B C18B 124.0(6)
N15B C16B N17B 114.7(6)
N15B C16B C11B 103.7(5)
N17B C16B C11B 102.1(6)
C14B N17B C19B 121.8(6)
C14B N17B C16B 112.1(6)
C19B N17B C16B 121.7(6)
N15B C18B N20B 111.6(6)
N22B C19B N17B 113.8(6)
C23B N20B C21B 110.5(6)
C23B N20B C18B 121.8(6)
C21B N20B C18B 123.2(6)
N22B C21B N20B 114.5(6)
N22B C21B C26B 103.8(6)
N20B C21B C26B 105.3(6)
C24B N22B C19B 123.5(6)
C24B N22B C21B 110.9(6)
C19B N22B C21B 125.3(6)
O23B C23B N20B 125.7(7)
O23B C23B N25B 126.2(7)
N20B C23B N25B 108.1(6)
O24B C24B N27B 125.8(7)
O24B C24B N22B 125.2(7)
N27B C24B N22B 109.0(6)
C23B N25B C28B 123.5(6)
C23B N25B C26B 113.1(6)
C28B N25B C26B 122.3(6)
N27B C26B N25B 114.7(6)
N27B C26B C21B 104.0(6)
N25B C26B C21B 102.5(6)
C24B N27B C26B 111.5(6)
C24B N27B C29B 122.4(6)
C26B N27B C29B 121.8(6)
N30B C28B N25B 114.4(6)
N32B C29B N27B 113.7(7)
C33B N30B C28B 122.1(7)
C33B N30B C31B 111.5(7)
C28B N30B C31B 124.2(7)
N32B C31B N30B 112.8(6)
N32B C31B C36B 103.2(7)
N30B C31B C36B 105.1(7)
C34B N32B C29B 122.8(7)
C34B N32B C31B 111.3(7)
C29B N32B C31B 122.3(7)
O33B C33B N30B 126.3(8)
O33B C33B N35B 125.1(8)
N30B C33B N35B 108.5(8)
O34B C34B N32B 126.3(8)
O34B C34B N37B 124.6(7)
N32B C34B N37B 109.0(7)
C33B N35B C38B 124.2(8)
C33B N35B C36B 112.1(7)
C38B N35B C36B 122.9(8)
N37B C36B N35B 114.7(7)
N37B C36B C31B 105.1(7)
N35B C36B C31B 102.7(7)
C34B N37B C36B 110.5(7)
C34B N37B C39B 123.8(7)
C36B N37B C39B 123.0(7)
N35B C38B N40B 113.0(7)
N42B C39B N37B 116.6(7)
C43B N40B C41B 113.5(7)
C43B N40B C38B 122.2(8)
C41B N40B C38B 121.5(8)
N40B C41B N42B 113.8(6)
N40B C41B C46B 102.9(7)
N42B C41B C46B 102.8(7)
C44B N42B C39B 124.1(7)
C44B N42B C41B 112.3(7)
C39B N42B C41B 121.5(7)
O43B C43B N40B 126.5(9)
O43B C43B N45B 126.5(9)
N40B C43B N45B 107.0(7)
O44B C44B N42B 126.2(8)
O44B C44B N47B 125.8(8)
N42B C44B N47B 108.0(7)
C43B N45B C48B 119.3(7)
C43B N45B C46B 112.9(7)
C48B N45B C46B 122.7(7)
N47B C46B N45B 115.0(7)
N47B C46B C41B 103.4(6)
N45B C46B C41B 103.0(6)
C44B N47B C49B 122.6(7)
C44B N47B C46B 113.1(7)
C49B N47B C46B 124.0(7)
N45B C48B N50B 112.6(6)
N47B C49B N52B 113.5(6)
C53B N50B C51B 113.3(7)
C53B N50B C48B 122.4(7)
C51B N50B C48B 123.7(6)
N50B C51B N52B 114.8(6)
N50B C51B C56B 103.1(6)
N52B C51B C56B 102.4(6)
C54B N52B C49B 122.0(7)
C54B N52B C51B 112.7(6)
C49B N52B C51B 122.9(7)
O53B C53B N50B 126.3(8)
O53B C53B N55B 125.3(7)
N50B C53B N55B 108.4(7)
O54B C54B N52B 126.3(7)
O54B C54B N57B 124.3(7)
N52B C54B N57B 109.4(6)
C53B N55B C58B 123.6(6)
C53B N55B C56B 110.9(6)
C58B N55B C56B 123.4(6)
N55B C56B N57B 113.6(6)
N55B C56B C51B 104.0(6)
N57B C56B C51B 105.2(6)
C54B N57B C59B 122.4(6)
C54B N57B C56B 110.0(6)
C59B N57B C56B 124.1(7)
N55B C58B N60B 114.6(6)
N57B C59B N62B 113.5(6)
C63B N60B C61B 112.3(6)
C63B N60B C58B 122.2(6)
C61B N60B C58B 123.1(6)
N62B C61B N60B 115.3(6)
N62B C61B C66B 103.4(6)
N60B C61B C66B 104.2(6)
C64B N62B C61B 112.7(6)
C64B N62B C59B 122.6(6)
C61B N62B C59B 121.8(6)
O63B C63B N65B 126.0(7)
O63B C63B N60B 125.8(7)
N65B C63B N60B 108.2(7)
O64B C64B N67B 125.3(7)
O64B C64B N62B 125.9(7)
N67B C64B N62B 108.8(6)
C63B N65B C68B 122.0(6)
C63B N65B C66B 112.7(6)
C68B N65B C66B 123.2(6)
N67B C66B N65B 114.8(6)
N67B C66B C61B 102.6(6)
N65B C66B C61B 102.1(6)
C64B N67B C66B 112.3(6)
C64B N67B C69B 122.6(6)
C66B N67B C69B 123.8(6)
N65B C68B N70B 113.6(6)
N67B C69B N72B 114.4(6)
C73B N70B C71B 113.3(6)
C73B N70B C68B 122.5(6)
C71B N70B C68B 121.8(6)
N70B C71B N72B 115.5(6)
N70B C71B C76B 102.8(6)
N72B C71B C76B 102.9(5)
C74B N72B C71B 113.1(6)
C74B N72B C69B 121.0(6)
C71B N72B C69B 125.0(6)
O73B C73B N70B 127.6(6)
O73B C73B N75B 124.7(7)
N70B C73B N75B 107.6(6)
O74B C74B N72B 127.4(7)
O74B C74B N77B 125.2(7)
N72B C74B N77B 107.3(6)
C73B N75B C76B 112.8(6)
C73B N75B C78B 123.5(6)
C76B N75B C78B 123.1(6)
N75B C76B N77B 116.4(6)
N75B C76B C71B 103.4(5)
N77B C76B C71B 103.6(6)
C74B N77B C76B 112.6(6)
C74B N77B C79B 121.0(6)
C76B N77B C79B 123.5(6)
N75B C78B N10B 113.7(6)
N12B C79B N77B 114.2(6)
C4C N1C C3C 114.6(10)
C4C N1C C1C 114.0(10)
C3C N1C C1C 105.2(10)
C4C N1C C2C 116.9(9)
C3C N1C C2C 104.5(10)
C1C N1C C2C 100.0(9)
C5C C4C C7C 104.3(12)
C5C C4C C6C 105.8(12)
C7C C4C C6C 105.9(12)
C5C C4C N1C 113.9(11)
C7C C4C N1C 114.3(11)
C6C C4C N1C 111.8(11)
C8C C5C C4C 114.4(12)
C9C C6C C4C 113.0(12)
C10C C7C C4C 116.1(12)
C11C C8C C5C 111.0(16)
C11C C8C C13C 111.4(14)
C5C C8C C13C 105.7(12)
C12C C9C C6C 114.1(15)
C12C C9C C11C 108.6(13)
C6C C9C C11C 101.1(12)
C7C C10C C13C 116.2(15)
C7C C10C C12C 103.7(12)
C13C C10C C12C 107.4(12)
C9C C12C C10C 112.1(13)
C8C C11C C9C 112.2(13)
C10C C13C C8C 106.9(12)
C4D N1D C3D 113.6(11)
C4D N1D C2D 116.6(11)
C3D N1D C2D 112.8(12)
C4D N1D C1D 117.5(10)
C3D N1D C1D 96.3(10)
C2D N1D C1D 97.3(10)
C5D C4D C7D 104.5(13)
C5D C4D C6D 107.4(12)
C7D C4D C6D 105.7(12)
C5D C4D N1D 113.4(12)
C7D C4D N1D 112.7(11)
C6D C4D N1D 112.4(12)
C8D C5D C4D 114.3(12)
C9D C6D C4D 112.3(13)
C10D C7D C4D 116.3(13)
C12D C8D C5D 105.6(16)
C12D C8D C13D 114.3(14)
C5D C8D C13D 103.9(12)
C11D C9D C6D 108.9(16)
C11D C9D C12D 110.8(14)
C6D C9D C12D 101.6(12)
C13D C10D C7D 111.7(15)
C13D C10D C11D 109.0(13)
C7D C10D C11D 102.8(12)
C9D C11D C10D 114.9(13)
C8D C12D C9D 114.6(14)
C10D C13D C8D 110.2(13)
C4E N1E C3E 114.4(10)
C4E N1E C1E 115.6(11)
C3E N1E C1E 105.9(11)
C4E N1E C2E 116.7(10)
C3E N1E C2E 101.0(10)
C1E N1E C2E 101.3(10)
C5E C4E C7E 104.0(12)
C5E C4E C6E 108.5(12)
C7E C4E C6E 106.3(12)
C5E C4E N1E 112.1(11)
C7E C4E N1E 113.8(11)
C6E C4E N1E 111.8(11)
C4E C5E C8E 114.1(12)
C9E C6E C4E 111.9(12)
C10E C7E C4E 115.9(13)
C12E C8E C5E 104.9(15)
C12E C8E C13E 113.9(14)
C5E C8E C13E 104.7(12)
C11E C9E C6E 110.3(16)
C11E C9E C12E 111.6(13)
C6E C9E C12E 99.7(12)
C13E C10E C7E 111.9(15)
C13E C10E C11E 108.0(13)
C7E C10E C11E 104.1(12)
C9E C11E C10E 113.9(13)
C8E C12E C9E 115.0(13)
C10E C13E C8E 110.0(12)
C4F N1F C3F 116.0(11)
C4F N1F C1F 118.2(11)
C3F N1F C1F 97.9(10)
C4F N1F C2F 114.4(11)
C3F N1F C2F 104.2(10)
C1F N1F C2F 103.9(11)
C5F C4F C7F 103.1(13)
C5F C4F C6F 105.4(13)
C7F C4F C6F 105.5(12)
C5F C4F N1F 114.2(12)
C7F C4F N1F 114.1(12)
C6F C4F N1F 113.4(12)
C8F C5F C4F 114.5(13)
C9F C6F C4F 113.7(13)
C10F C7F C4F 118.3(13)
C12F C8F C5F 108.0(17)
C12F C8F C13F 113.1(14)
C5F C8F C13F 105.5(12)
C11F C9F C6F 111.8(17)
C11F C9F C12F 109.6(14)
C6F C9F C12F 100.2(13)
C7F C10F C13F 113.8(16)
C7F C10F C11F 102.7(13)
C13F C10F C11F 108.1(13)
C9F C11F C10F 114.0(14)
C8F C12F C9F 113.7(14)
C10F C13F C8F 108.2(13)

loop_
_geom_bond_atom_site_label_1
_geom_bond_atom_site_label_2
_geom_bond_distance
N10A C13A 1.364(9)
N10A C11A 1.450(10)
N10A C78A 1.449(10)
C11A N12A 1.447(9)
C11A C16A 1.552(11)
N12A C14A 1.364(9)
N12A C79A 1.468(10)
C13A O13A 1.219(9)
C13A N15A 1.357(10)
C14A O14A 1.217(8)
C14A N17A 1.357(9)
N15A C16A 1.428(9)
N15A C18A 1.446(9)
C16A N17A 1.459(9)
N17A C19A 1.463(9)
C18A N20A 1.441(9)
C19A N22A 1.444(9)
N20A C23A 1.367(9)
N20A C21A 1.464(9)
C21A N22A 1.444(9)
C21A C26A 1.523(10)
N22A C24A 1.391(9)
C23A O23A 1.220(8)
C23A N25A 1.393(9)
C24A O24A 1.188(8)
C24A N27A 1.395(9)
N25A C28A 1.409(9)
N25A C26A 1.440(9)
C26A N27A 1.453(9)
N27A C29A 1.429(9)
C28A N30A 1.460(9)
C29A N32A 1.440(9)
N30A C33A 1.375(9)
N30A C31A 1.446(9)
C31A N32A 1.445(9)
C31A C36A 1.544(10)
N32A C34A 1.365(9)
C33A O33A 1.217(8)
C33A N35A 1.358(9)
C34A O34A 1.229(8)
C34A N37A 1.368(9)
N35A C38A 1.450(9)
N35A C36A 1.454(9)
C36A N37A 1.452(9)
N37A C39A 1.459(9)
C38A N40A 1.466(9)
C39A N42A 1.450(10)
N40A C43A 1.338(10)
N40A C41A 1.480(9)
C41A N42A 1.421(10)
C41A C46A 1.539(10)
N42A C44A 1.385(10)
C43A O43A 1.232(9)
C43A N45A 1.391(10)
C44A O44A 1.193(9)
C44A N47A 1.360(11)
N45A C48A 1.438(10)
N45A C46A 1.439(10)
C46A N47A 1.465(10)
N47A C49A 1.442(10)
C48A N50A 1.438(10)
C49A N52A 1.458(10)
N50A C53A 1.379(10)
N50A C51A 1.435(11)
C51A N52A 1.414(12)
C51A C56A 1.547(11)
N52A C54A 1.370(11)
C53A O53A 1.243(10)
C53A N55A 1.351(11)
C54A O54A 1.203(11)
C54A N57A 1.356(11)
N55A C56A 1.426(11)
N55A C58A 1.465(11)
C56A N57A 1.464(11)
N57A C59A 1.434(10)
C58A N60A 1.450(11)
C59A N62A 1.439(11)
N60A C63A 1.376(10)
N60A C61A 1.410(10)
C61A N62A 1.476(11)
C61A C66A 1.545(11)
N62A C64A 1.375(11)
C63A O63A 1.223(10)
C63A N65A 1.378(11)
C64A O64A 1.254(10)
C64A N67A 1.366(10)
N65A C66A 1.443(10)
N65A C68A 1.499(10)
C66A N67A 1.443(10)
N67A C69A 1.430(11)
C68A N70A 1.426(11)
C69A N72A 1.448(10)
N70A C73A 1.330(10)
N70A C71A 1.457(10)
C71A N72A 1.427(10)
C71A C76A 1.534(12)
N72A C74A 1.381(11)
C73A O73A 1.212(9)
C73A N75A 1.377(10)
C74A O74A 1.222(9)
C74A N77A 1.389(10)
N75A C78A 1.446(10)
N75A C76A 1.460(9)
C76A N77A 1.441(9)
N77A C79A 1.432(10)
N10B C13B 1.397(10)
N10B C11B 1.449(8)
N10B C78B 1.460(9)
C11B N12B 1.449(9)
C11B C16B 1.564(11)
N12B C14B 1.352(9)
N12B C79B 1.434(9)
C13B O13B 1.218(8)
C13B N15B 1.381(9)
C14B O14B 1.217(9)
C14B N17B 1.374(10)
N15B C16B 1.409(9)
N15B C18B 1.448(9)
C16B N17B 1.476(9)
N17B C19B 1.462(9)
C18B N20B 1.473(10)
C19B N22B 1.419(10)
N20B C23B 1.368(9)
N20B C21B 1.470(9)
C21B N22B 1.455(9)
C21B C26B 1.513(11)
N22B C24B 1.359(10)
C23B O23B 1.215(8)
C23B N25B 1.375(9)
C24B O24B 1.224(9)
C24B N27B 1.360(10)
N25B C28B 1.451(10)
N25B C26B 1.453(10)
C26B N27B 1.434(9)
N27B C29B 1.463(10)
C28B N30B 1.423(10)
C29B N32B 1.434(10)
N30B C33B 1.383(11)
N30B C31B 1.469(10)
C31B N32B 1.442(11)
C31B C36B 1.536(12)
N32B C34B 1.353(10)
C33B O33B 1.220(10)
C33B N35B 1.384(11)
C34B O34B 1.227(10)
C34B N37B 1.389(11)
N35B C38B 1.445(11)
N35B C36B 1.490(12)
C36B N37B 1.410(10)
N37B C39B 1.443(10)
C38B N40B 1.452(11)
C39B N42B 1.397(11)
N40B C43B 1.375(12)
N40B C41B 1.452(11)
C41B N42B 1.458(11)
C41B C46B 1.577(13)
N42B C44B 1.372(10)
C43B O43B 1.212(10)
C43B N45B 1.397(11)
C44B O44B 1.231(10)
C44B N47B 1.389(11)
N45B C48B 1.434(11)
N45B C46B 1.447(10)
C46B N47B 1.428(10)
N47B C49B 1.422(10)
C48B N50B 1.500(11)
C49B N52B 1.455(10)
N50B C53B 1.348(10)
N50B C51B 1.422(10)
C51B N52B 1.472(10)
C51B C56B 1.543(11)
N52B C54B 1.348(10)
C53B O53B 1.247(9)
C53B N55B 1.381(11)
C54B O54B 1.206(8)
C54B N57B 1.398(10)
N55B C58B 1.424(10)
N55B C56B 1.440(9)
C56B N57B 1.457(10)
N57B C59B 1.417(10)
C58B N60B 1.448(9)
C59B N62B 1.481(9)
N60B C63B 1.375(9)
N60B C61B 1.437(10)
C61B N62B 1.427(10)
C61B C66B 1.546(10)
N62B C64B 1.350(10)
C63B O63B 1.234(9)
C63B N65B 1.353(10)
C64B O64B 1.234(9)
C64B N67B 1.346(9)
N65B C68B 1.430(9)
N65B C66B 1.471(10)
C66B N67B 1.449(9)
N67B C69B 1.456(10)
C68B N70B 1.455(9)
C69B N72B 1.467(9)
N70B C73B 1.351(9)
N70B C71B 1.439(9)
C71B N72B 1.457(9)
C71B C76B 1.552(10)
N72B C74B 1.363(9)
C73B O73B 1.214(8)
C73B N75B 1.378(8)
C74B O74B 1.213(9)
C74B N77B 1.391(10)
N75B C76B 1.425(10)
N75B C78B 1.444(9)
C76B N77B 1.439(9)
N77B C79B 1.457(9)
C1C N1C 1.682(15)
C2C N1C 1.691(14)
C3C N1C 1.630(15)
N1C C4C 1.575(15)
C4C C5C 1.518(16)
C4C C7C 1.541(16)
C4C C6C 1.564(16)
C5C C8C 1.488(18)
C6C C9C 1.450(18)
C7C C10C 1.393(18)
C8C C11C 1.260(16)
C8C C13C 1.694(18)
C9C C12C 1.307(17)
C9C C11C 1.756(18)
C10C C13C 1.401(17)
C10C C12C 1.700(18)
C1D N1D 1.704(15)
C2D N1D 1.675(14)
C3D N1D 1.632(15)
N1D C4D 1.576(16)
C4D C5D 1.525(17)
C4D C7D 1.542(17)
C4D C6D 1.556(17)
C5D C8D 1.514(19)
C6D C9D 1.471(18)
C7D C10D 1.402(19)
C8D C12D 1.257(16)
C8D C13D 1.673(18)
C9D C11D 1.293(17)
C9D C12D 1.735(18)
C10D C13D 1.394(17)
C10D C11D 1.687(18)
C1E N1E 1.659(15)
C2E N1E 1.687(14)
C3E N1E 1.637(15)
N1E C4E 1.573(15)
C4E C5E 1.509(17)
C4E C7E 1.544(16)
C4E C6E 1.562(16)
C5E C8E 1.505(19)
C6E C9E 1.466(18)
C7E C10E 1.400(18)
C8E C12E 1.254(16)
C8E C13E 1.676(18)
C9E C11E 1.291(17)
C9E C12E 1.745(18)
C10E C13E 1.398(17)
C10E C11E 1.695(18)
C1F N1F 1.686(15)
C2F N1F 1.685(15)
C3F N1F 1.662(15)
N1F C4F 1.572(16)
C4F C5F 1.534(17)
C4F C7F 1.538(17)
C4F C6F 1.563(17)
C5F C8F 1.503(19)
C6F C9F 1.457(18)
C7F C10F 1.390(19)
C8F C12F 1.255(17)
C8F C13F 1.682(18)
C9F C11F 1.306(17)
C9F C12F 1.747(18)
C10F C13F 1.404(18)
C10F C11F 1.687(18)
